data_7046247
loop_
_publ_author_name
'Wei, Baosheng'
'Zhang, Wen-Xiong'
'Xi, Zhenfeng'

_publ_section_title
;
 Well-defined styryl and biphenyl calcium complexes from dilithio
 compounds and calcium iodide: synthesis, structure and reactivity toward
 nitrous oxide.
;
_journal_issue 36
_journal_name_full 'Dalton transactions (Cambridge, England : 2003)'
_journal_page_first 12540
_journal_page_last 12545
_journal_paper_doi 10.1039/c8dt01046c
_journal_volume 47
_journal_year 2018
_chemical_formula_moiety 'C60 H72 Ca3 O6'
_chemical_formula_sum 'C60 H72 Ca3 O6'
_chemical_formula_weight 1009.41
_chemical_properties_physical Air-sensitive,Moisture-sensitive
_space_group_crystal_system triclinic
_space_group_IT_number 2
_space_group_name_Hall '-P 1'
_space_group_name_H-M_alt 'P -1'
_symmetry_space_group_name_Hall '-P 1'
_symmetry_space_group_name_H-M 'P -1'
_atom_sites_solution_hydrogens geom
_atom_sites_solution_primary direct
_audit_creation_date 2018-04-07
_audit_creation_method
;
Olex2 1.2
(compiled 2017.03.28 svn.r3405 for OlexSys, GUI svn.r5337)
;
_audit_update_record
;
2018-04-07 deposited with the CCDC.
2018-05-03 downloaded from the CCDC.
;
_cell_angle_alpha 88.6660(10)
_cell_angle_beta 85.4240(10)
_cell_angle_gamma 80.768(2)
_cell_formula_units_Z 6
_cell_length_a 10.2714(2)
_cell_length_b 21.1518(5)
_cell_length_c 37.3847(5)
_cell_measurement_reflns_used 42053
_cell_measurement_temperature 130.00(10)
_cell_measurement_theta_max 29.8340
_cell_measurement_theta_min 3.7590
_cell_volume 7990.9(3)
_computing_cell_refinement 'CrysAlisPro 1.171.39.28b (Rigaku OD, 2015)'
_computing_data_collection 'CrysAlisPro 1.171.39.28b (Rigaku OD, 2015)'
_computing_data_reduction 'CrysAlisPro 1.171.39.28b (Rigaku OD, 2015)'
_computing_molecular_graphics 'Olex2 (Dolomanov et al., 2009)'
_computing_publication_material 'Olex2 (Dolomanov et al., 2009)'
_computing_structure_refinement 'ShelXL (Sheldrick, 2015)'
_computing_structure_solution 'ShelXS (Sheldrick, 2008)'
_diffrn_ambient_environment N~2~
_diffrn_ambient_temperature 130.00(10)
_diffrn_detector 'CCD plate'
_diffrn_measured_fraction_theta_full 0.996
_diffrn_measured_fraction_theta_max 0.996
_diffrn_measurement_details
;
List of Runs (angles in degrees, time in seconds):

  # Type    Start    End  Width  t~exp~   \w     \q     \k     \f   Frames
#--------------------------------------------------------------------------
  1  \w    -37.00  29.00   0.25    2.04    --   -0.10 -77.00-180.00  264
  2  \w     12.00  89.00   0.25    2.04    --   -0.10  57.00 -30.00  308
  3  \w    -12.00  14.00   0.25    2.04    --   -0.10 -77.00 -30.00  104
  4  \w    -77.00 -51.00   0.25    2.04    --   -0.10   0.00  90.00  104
  5  \w    -28.00  13.00   0.25    2.04    --   -0.10   0.00  90.00  164
  6  \w     55.00  89.00   0.25    2.04    --   -0.10   0.00  90.00  136
  7  \w    -51.00 -25.00   0.25    2.04    --   -0.10 -38.00 120.00  104
  8  \w    -48.00 -22.00   0.25    2.04    --   -0.10 -19.00 -90.00  104
  9  \w     -8.00  19.00   0.25    2.04    --   -0.10 -19.00 -90.00  108
 10  \w    -88.00 -63.00   0.25    2.04    --   -0.10 -38.00  30.00  100
 11  \w    -63.00 -38.00   0.25    2.04    --   -0.10 -38.00 150.00  100
 12  \w    -19.00  18.00   0.25    2.04    --   -0.10 -38.00 150.00  148
 13  \w    -89.00 -63.00   0.25    2.04    --   -0.10 -57.00  30.00  104
 14  \w    -38.00 -13.00   0.25    2.04    --   -0.10 -57.00  30.00  100
 15  \w    -19.00   6.00   0.25    2.04    --   -0.10  38.00-180.00  100
 16  \w     -5.00  20.00   0.25    2.04    --   -0.10  38.00-150.00  100
 17  \w    -16.00  46.00   0.25    2.04    --   -0.10  38.00 -60.00  248
 18  \w      3.00  28.00   0.25    2.04    --   -0.10  38.00 -30.00  100
 19  \w    -15.00  11.00   0.25    2.04    --   -0.10 -38.00 -60.00  104
 20  \w    -41.00 -14.00   0.25    2.04    --   -0.10 -38.00  60.00  108
 21  \w    -47.00 -22.00   0.25    2.04    --   -0.10 -19.00-180.00  100
 22  \w    -33.00  -8.00   0.25    2.04    --   -0.10 -82.00 -60.00  100
;
_diffrn_measurement_device 'four-circle diffractometer'
_diffrn_measurement_device_type 'XtaLAB AFC12 (RINC): Kappa single'
_diffrn_measurement_method '\w scans'
_diffrn_orient_matrix_type 'CrysAlisPro convention (1999,Acta A55,543-557)'
_diffrn_orient_matrix_UB_11 -0.0105570000
_diffrn_orient_matrix_UB_12 0.0024549000
_diffrn_orient_matrix_UB_13 -0.0185349000
_diffrn_orient_matrix_UB_21 -0.0092458000
_diffrn_orient_matrix_UB_22 0.0338820000
_diffrn_orient_matrix_UB_23 0.0010672000
_diffrn_orient_matrix_UB_31 0.0687532000
_diffrn_orient_matrix_UB_32 -0.0005846000
_diffrn_orient_matrix_UB_33 -0.0041998000
_diffrn_radiation_monochromator graphite
_diffrn_radiation_probe x-ray
_diffrn_radiation_type MoK\a
_diffrn_radiation_wavelength 0.71073
_diffrn_reflns_av_R_equivalents 0.0557
_diffrn_reflns_av_unetI/netI 0.0353
_diffrn_reflns_Laue_measured_fraction_full 0.996
_diffrn_reflns_Laue_measured_fraction_max 0.996
_diffrn_reflns_limit_h_max 12
_diffrn_reflns_limit_h_min -12
_diffrn_reflns_limit_k_max 26
_diffrn_reflns_limit_k_min -26
_diffrn_reflns_limit_l_max 46
_diffrn_reflns_limit_l_min -46
_diffrn_reflns_number 191741
_diffrn_reflns_point_group_measured_fraction_full 0.996
_diffrn_reflns_point_group_measured_fraction_max 0.996
_diffrn_reflns_theta_full 25.242
_diffrn_reflns_theta_max 26.022
_diffrn_reflns_theta_min 3.355
_diffrn_source 'fine-focus sealed X-ray tube'
_diffrn_source_type 'Enhance (Mo) X-ray Source'
_exptl_absorpt_coefficient_mu 0.360
_exptl_absorpt_correction_T_max 1.00000
_exptl_absorpt_correction_T_min 0.70188
_exptl_absorpt_correction_type multi-scan
_exptl_absorpt_process_details
;
CrysAlisPro 1.171.39.28b (Rigaku Oxford Diffraction, 2015)
Empirical absorption correction using spherical harmonics,
 implemented in SCALE3 ABSPACK scaling algorithm.
;
_exptl_crystal_colour 'clear light yellow'
_exptl_crystal_colour_lustre clear
_exptl_crystal_colour_modifier light
_exptl_crystal_colour_primary yellow
_exptl_crystal_density_diffrn 1.259
_exptl_crystal_description block
_exptl_crystal_F_000 3240
_exptl_crystal_recrystallization_method 'Re-crystallisation from solvent'
_exptl_crystal_size_max 0.1
_exptl_crystal_size_mid 0.1
_exptl_crystal_size_min 0.1
_refine_diff_density_max 1.816
_refine_diff_density_min -1.666
_refine_diff_density_rms 0.119
_refine_ls_extinction_method none
_refine_ls_goodness_of_fit_ref 1.011
_refine_ls_hydrogen_treatment constr
_refine_ls_matrix_type full
_refine_ls_number_parameters 1852
_refine_ls_number_reflns 31373
_refine_ls_number_restraints 761
_refine_ls_restrained_S_all 1.044
_refine_ls_R_factor_all 0.1137
_refine_ls_R_factor_gt 0.0986
_refine_ls_shift/su_max 0.001
_refine_ls_shift/su_mean 0.000
_refine_ls_structure_factor_coef Fsqd
_refine_ls_weighting_details 'w=1/[\s^2^(Fo^2^)+(0.1083P)^2^+50.4202P] where P=(Fo^2^+2Fc^2^)/3'
_refine_ls_weighting_scheme calc
_refine_ls_wR_factor_gt 0.2379
_refine_ls_wR_factor_ref 0.2495
_reflns_Friedel_coverage 0.000
_reflns_number_gt 25727
_reflns_number_total 31373
_reflns_threshold_expression 'I > 2\s(I)'
_cod_data_source_file c8dt01046c2.cif
_cod_data_source_block 6
_cod_depositor_comments 'Adding full bibliography for 7046245--7046247.cif.'
_cod_database_code 7046247
_shelxl_version_number 2014-3
_chemical_oxdiff_formula 'C1 H1 Ca1 Li1 O1'
_shelx_space_group_comment
;
The symmetry employed for this shelxl refinement is uniquely defined
by the following loop, which should always be used as a source of
symmetry information in preference to the above space-group names.
They are only intended as comments.
;
_reflns_odcompleteness_completeness 99.15
_reflns_odcompleteness_iscentric 1
_reflns_odcompleteness_theta 17.19
_olex2_refinement_description
;
1. Fixed Uiso
 At 1.2 times of:
  All C(H) groups, All C(H,H) groups
2. Rigid bond restraints
 C41, C42, C43, C44, C45, C46, C47, C48, C57, C58, C59, C60
 with sigma for 1-2 distances of 0.001 and sigma for 1-3 distances of 0.001
 C98, C99, C107, C108, C114, C115
 with sigma for 1-2 distances of 0.001 and sigma for 1-3 distances of 0.001
 C165, C166, C167, C168, C169, C170, C171, C172, C173, C174, C175, C176, C177,
 C178, C179, C180
 with sigma for 1-2 distances of 0.001 and sigma for 1-3 distances of 0.001
 C121, C122, C123, C124, C125, C126, C127, C128, C129, C130, C131, C132, C145,
 C146, C147, C148, C149, C150, C153, C152, C151, C156
 with sigma for 1-2 distances of 0.001 and sigma for 1-3 distances of 0.001
 O2, O4, O5, C41, C44, C45, C48, C57, C60, O7, O9, O11, C97, C98, C99, C100,
 C108, C113, C114, C115, C116, O15, O16, O18, C169, C172, C173, C176, C177, C180
 with sigma for 1-2 distances of 0.001 and sigma for 1-3 distances of 0.001
 C153, C154, C155, C156
 with sigma for 1-2 distances of 0.001 and sigma for 1-3 distances of 0.001
3. Uiso/Uaniso restraints and constraints
C41 \\sim C42 \\sim C43 \\sim C44 \\sim C45 \\sim C46 \\sim C47 \\sim C48 \\sim
C57 \\sim C58 \\sim C59 \\sim C60: within 1.7A with sigma of 0.04 and sigma for
terminal atoms of 0.08
C98 \\sim C99 \\sim C107 \\sim C108 \\sim C114 \\sim C115: within 1.7A with
sigma of 0.04 and sigma for terminal atoms of 0.08
C165 \\sim C166 \\sim C167 \\sim C168 \\sim C169 \\sim C170 \\sim C171 \\sim
C172 \\sim C173 \\sim C174 \\sim C175 \\sim C176 \\sim C177 \\sim C178 \\sim
C179 \\sim C180: within 1.7A with sigma of 0.04 and sigma for terminal atoms of
0.08
C121 \\sim C122 \\sim C123 \\sim C124 \\sim C125 \\sim C126 \\sim C127 \\sim
C128 \\sim C129 \\sim C130 \\sim C131 \\sim C132 \\sim C145 \\sim C146 \\sim
C147 \\sim C148 \\sim C149 \\sim C150 \\sim C153 \\sim C152 \\sim C151 \\sim
C156: within 1.7A with sigma of 0.04 and sigma for terminal atoms of 0.08
Uanis(C46) \\sim Ueq, Uanis(C47) \\sim Ueq, Uanis(C48) \\sim Ueq, Uanis(C45)
\\sim Ueq, Uanis(C44) \\sim Ueq, Uanis(C43) \\sim Ueq, Uanis(C42) \\sim Ueq,
Uanis(C41) \\sim Ueq, Uanis(C58) \\sim Ueq, Uanis(C59) \\sim Ueq, Uanis(C60)
\\sim Ueq, Uanis(C57) \\sim Ueq: with sigma of 0.001 and sigma for terminal
atoms of 0.002
Uanis(C99) \\sim Ueq, Uanis(C98) \\sim Ueq, Uanis(C114) \\sim Ueq, Uanis(C115)
\\sim Ueq, Uanis(C107) \\sim Ueq, Uanis(C108) \\sim Ueq: with sigma of 0.001
and sigma for terminal atoms of 0.002
Uanis(C165) \\sim Ueq, Uanis(C166) \\sim Ueq, Uanis(C167) \\sim Ueq,
Uanis(C168) \\sim Ueq, Uanis(C169) \\sim Ueq, Uanis(C170) \\sim Ueq,
Uanis(C171) \\sim Ueq, Uanis(C172) \\sim Ueq, Uanis(C179) \\sim Ueq,
Uanis(C178) \\sim Ueq, Uanis(C180) \\sim Ueq, Uanis(C177) \\sim Ueq,
Uanis(C173) \\sim Ueq, Uanis(C176) \\sim Ueq, Uanis(C175) \\sim Ueq,
Uanis(C174) \\sim Ueq: with sigma of 0.001 and sigma for terminal atoms of 0.002
Uanis(C150) \\sim Ueq, Uanis(C149) \\sim Ueq, Uanis(C148) \\sim Ueq,
Uanis(C147) \\sim Ueq, Uanis(C146) \\sim Ueq, Uanis(C145) \\sim Ueq,
Uanis(C151) \\sim Ueq, Uanis(C156) \\sim Ueq, Uanis(C155) \\sim Ueq,
Uanis(C154) \\sim Ueq, Uanis(C153) \\sim Ueq, Uanis(C152) \\sim Ueq,
Uanis(C122) \\sim Ueq, Uanis(C123) \\sim Ueq, Uanis(C124) \\sim Ueq,
Uanis(C125) \\sim Ueq, Uanis(C126) \\sim Ueq, Uanis(C121) \\sim Ueq,
Uanis(C127) \\sim Ueq, Uanis(C128) \\sim Ueq, Uanis(C129) \\sim Ueq,
Uanis(C130) \\sim Ueq, Uanis(C131) \\sim Ueq, Uanis(C132) \\sim Ueq: with sigma
of 0.001 and sigma for terminal atoms of 0.002
4.a Secondary CH2 refined with riding coordinates:
 C37(H37A,H37B), C38(H38A,H38B), C39(H39A,H39B), C40(H40A,H40B), C41(H41A,
 H41B), C42(H42A,H42B), C43(H43A,H43B), C44(H44A,H44B), C45(H45A,H45B),
 C46(H46A,H46B), C47(H47A,H47B), C48(H48A,H48B), C49(H49A,H49B), C50(H50A,H50B),
  C51(H51A,H51B), C52(H52A,H52B), C53(H53A,H53B), C54(H54A,H54B), C55(H55A,
 H55B), C56(H56A,H56B), C57(H57A,H57B), C58(H58A,H58B), C59(H59A,H59B),
 C60(H60A,H60B), C97(H97A,H97B), C98(H98A,H98B), C99(H99A,H99B), C100(H10A,
 H10B), C101(H10C,H10D), C102(H10E,H10F), C103(H10G,H10H), C104(H10I,H10J),
 C105(H10K,H10L), C106(H10M,H10N), C107(H10O,H10P), C108(H10Q,H10R), C109(H10S,
 H10T), C110(H11A,H11B), C111(H11C,H11D), C112(H11E,H11F), C113(H11G,H11H),
 C114(H11I,H11J), C115(H11K,H11L), C116(H11M,H11N), C117(H11O,H11P), C118(H11Q,
 H11R), C119(H11S,H11T), C120(H12A,H12B), C157(H15A,H15B), C158(H15C,H15D),
 C159(H15E,H15F), C160(H16A,H16B), C161(H16C,H16D), C162(H16E,H16F), C163(H16G,
 H16H), C164(H16I,H16J), C165(H16K,H16L), C166(H16M,H16N), C167(H16O,H16P),
 C168(H16Q,H16R), C169(H16S,H16T), C170(H17A,H17B), C171(H17C,H17D), C172(H17E,
 H17F), C173(H17G,H17H), C174(H17I,H17J), C175(H17K,H17L), C176(H17M,H17N),
 C177(H17O,H17P), C178(H17Q,H17R), C179(H17S,H17T), C180(H18A,H18B)
4.b Aromatic/amide H refined with riding coordinates:
 C3(H3), C4(H4), C5(H5), C6(H6), C9(H9), C10(H10), C11(H11), C12(H12),
 C15(H15), C16(H16), C17(H17), C18(H18), C21(H21), C22(H22), C23(H23), C24(H24),
  C27(H27), C28(H28), C29(H29), C30(H30), C33(H33), C34(H34), C35(H35),
 C36(H36), C63(H63), C64(H64), C65(H65), C66(H66), C69(H69), C70(H70), C71(H71),
  C72(H72), C75(H75), C76(H76), C77(H77), C78(H78), C81(H81), C82(H82),
 C83(H83), C84(H84), C87(H87), C88(H88), C89(H89), C90(H90), C93(H93), C94(H94),
  C95(H95), C96(H96), C123(H123), C124(H124), C125(H125), C126(H126),
 C129(H129), C130(H130), C131(H131), C132(H132), C135(H135), C136(H136),
 C137(H137), C138(H138), C141(H141), C142(H142), C143(H143), C144(H144),
 C147(H147), C148(H148), C149(H149), C150(H150), C153(H153), C156(H156),
 C155(H155), C154(H154)
4.c Fitted hexagon refined as free rotating group:
 C153(C152,C151,C156,C155,C154)
;
_olex2_submission_special_instructions 'No special instructions were received'
_oxdiff_exptl_absorpt_empirical_details
;
Empirical correction (ABSPACK) includes:
- Absorption correction using spherical harmonics
- Frame scaling
;
_oxdiff_exptl_absorpt_empirical_full_max 1.978
_oxdiff_exptl_absorpt_empirical_full_min 0.648

loop_
_space_group_symop_operation_xyz
'x, y, z'
'-x, -y, -z'

loop_
_atom_site_label
_atom_site_type_symbol
_atom_site_fract_x
_atom_site_fract_y
_atom_site_fract_z
_atom_site_U_iso_or_equiv
_atom_site_adp_type
_atom_site_occupancy
_atom_site_site_symmetry_order
_atom_site_calc_flag
_atom_site_refinement_flags_posn
_atom_site_refinement_flags_adp
Ca1 Ca 0.16608(8) 0.33274(4) 0.71965(2) 0.01598(18) Uani 1 1 d . .
Ca2 Ca 0.32127(8) 0.17798(4) 0.73478(2) 0.01568(18) Uani 1 1 d . .
Ca3 Ca 0.20334(8) 0.27567(4) 0.80645(2) 0.01697(18) Uani 1 1 d . .
O1 O 0.2350(3) 0.41731(16) 0.68177(9) 0.0264(7) Uani 1 1 d . .
O2 O -0.0276(4) 0.39191(17) 0.69279(10) 0.0340(7) Uani 1 1 d . U
O3 O 0.5365(3) 0.11065(15) 0.72359(10) 0.0266(7) Uani 1 1 d . .
O4 O 0.2883(4) 0.07772(17) 0.70967(10) 0.0343(7) Uani 1 1 d . U
O5 O 0.2865(4) 0.31861(18) 0.85811(10) 0.0357(7) Uani 1 1 d . U
O6 O 0.0509(4) 0.25945(18) 0.85733(9) 0.0343(8) Uani 1 1 d . .
C1 C 0.1929(4) 0.2322(2) 0.66024(12) 0.0213(9) Uani 1 1 d . .
C2 C 0.1299(4) 0.2240(2) 0.69529(12) 0.0198(9) Uani 1 1 d . .
C3 C 0.0032(5) 0.2067(2) 0.69577(13) 0.0237(9) Uani 1 1 d . .
H3 H -0.0414 0.2008 0.7179 0.028 Uiso 1 1 calc R .
C4 C -0.0595(5) 0.1979(3) 0.66493(14) 0.0311(11) Uani 1 1 d . .
H4 H -0.1419 0.1847 0.6667 0.037 Uiso 1 1 calc R .
C5 C 0.0030(5) 0.2092(3) 0.63146(14) 0.0351(12) Uani 1 1 d . .
H5 H -0.0391 0.2050 0.6107 0.042 Uiso 1 1 calc R .
C6 C 0.1276(5) 0.2266(3) 0.62909(13) 0.0308(11) Uani 1 1 d . .
H6 H 0.1685 0.2346 0.6067 0.037 Uiso 1 1 calc R .
C7 C 0.3321(4) 0.2473(2) 0.65801(12) 0.0211(9) Uani 1 1 d . .
C8 C 0.3822(4) 0.2665(2) 0.68963(12) 0.0200(9) Uani 1 1 d . .
C9 C 0.5116(4) 0.2812(2) 0.68492(13) 0.0239(9) Uani 1 1 d . .
H9 H 0.5483 0.2944 0.7049 0.029 Uiso 1 1 calc R .
C10 C 0.5883(5) 0.2771(2) 0.65223(15) 0.0315(11) Uani 1 1 d . .
H10 H 0.6731 0.2876 0.6506 0.038 Uiso 1 1 calc R .
C11 C 0.5354(5) 0.2570(3) 0.62205(14) 0.0344(12) Uani 1 1 d . .
H11 H 0.5853 0.2534 0.6001 0.041 Uiso 1 1 calc R .
C12 C 0.4097(5) 0.2427(2) 0.62483(13) 0.0310(11) Uani 1 1 d . .
H12 H 0.3747 0.2296 0.6046 0.037 Uiso 1 1 calc R .
C13 C 0.0188(4) 0.4055(2) 0.78743(12) 0.0215(9) Uani 1 1 d . .
C14 C 0.0059(4) 0.3428(2) 0.77696(11) 0.0196(9) Uani 1 1 d . .
C15 C -0.1228(4) 0.3274(2) 0.78159(12) 0.0245(9) Uani 1 1 d . .
H15 H -0.1355 0.2869 0.7749 0.029 Uiso 1 1 calc R .
C16 C -0.2320(5) 0.3694(3) 0.79564(14) 0.0327(11) Uani 1 1 d . .
H16 H -0.3150 0.3568 0.7983 0.039 Uiso 1 1 calc R .
C17 C -0.2158(5) 0.4300(3) 0.80557(16) 0.0388(13) Uani 1 1 d . .
H17 H -0.2884 0.4588 0.8146 0.047 Uiso 1 1 calc R .
C18 C -0.0914(5) 0.4480(2) 0.80203(15) 0.0331(11) Uani 1 1 d . .
H18 H -0.0806 0.4885 0.8093 0.040 Uiso 1 1 calc R .
C19 C 0.1551(4) 0.4252(2) 0.78381(11) 0.0204(9) Uani 1 1 d . .
C20 C 0.2650(4) 0.3772(2) 0.77333(11) 0.0197(9) Uani 1 1 d . .
C21 C 0.3896(4) 0.3973(2) 0.77217(12) 0.0222(9) Uani 1 1 d . .
H21 H 0.4640 0.3673 0.7658 0.027 Uiso 1 1 calc R .
C22 C 0.4085(5) 0.4591(2) 0.77986(13) 0.0285(10) Uani 1 1 d . .
H22 H 0.4933 0.4696 0.7791 0.034 Uiso 1 1 calc R .
C23 C 0.2982(5) 0.5048(2) 0.78876(14) 0.0316(11) Uani 1 1 d . .
H23 H 0.3088 0.5466 0.7935 0.038 Uiso 1 1 calc R .
C24 C 0.1726(5) 0.4885(2) 0.79052(14) 0.0287(10) Uani 1 1 d . .
H24 H 0.0993 0.5195 0.7962 0.034 Uiso 1 1 calc R .
C25 C 0.2738(4) 0.1217(2) 0.81218(11) 0.0191(8) Uani 1 1 d . .
C26 C 0.1747(4) 0.1594(2) 0.79252(11) 0.0187(8) Uani 1 1 d . .
C27 C 0.0525(4) 0.1373(2) 0.79404(12) 0.0227(9) Uani 1 1 d . .
H27 H -0.0152 0.1609 0.7820 0.027 Uiso 1 1 calc R .
C28 C 0.0265(5) 0.0820(2) 0.81254(13) 0.0282(10) Uani 1 1 d . .
H28 H -0.0566 0.0698 0.8129 0.034 Uiso 1 1 calc R .
C29 C 0.1269(5) 0.0453(2) 0.83043(14) 0.0308(11) Uani 1 1 d . .
H29 H 0.1118 0.0079 0.8425 0.037 Uiso 1 1 calc R .
C30 C 0.2494(5) 0.0648(2) 0.83003(13) 0.0280(10) Uani 1 1 d . .
H30 H 0.3166 0.0401 0.8417 0.034 Uiso 1 1 calc R .
C31 C 0.4051(4) 0.1451(2) 0.81377(11) 0.0193(8) Uani 1 1 d . .
C32 C 0.4271(4) 0.2010(2) 0.79320(11) 0.0182(8) Uani 1 1 d . .
C33 C 0.5507(4) 0.2203(2) 0.79630(12) 0.0211(9) Uani 1 1 d . .
H33 H 0.5691 0.2563 0.7834 0.025 Uiso 1 1 calc R .
C34 C 0.6471(4) 0.1888(2) 0.81746(13) 0.0253(10) Uani 1 1 d . .
H34 H 0.7273 0.2036 0.8184 0.030 Uiso 1 1 calc R .
C35 C 0.6221(5) 0.1353(2) 0.83712(14) 0.0304(11) Uani 1 1 d . .
H35 H 0.6857 0.1137 0.8513 0.037 Uiso 1 1 calc R .
C36 C 0.5021(5) 0.1140(2) 0.83567(13) 0.0270(10) Uani 1 1 d . .
H36 H 0.4851 0.0785 0.8494 0.032 Uiso 1 1 calc R .
C37 C 0.2258(6) 0.4147(3) 0.64349(13) 0.0336(12) Uani 1 1 d . .
H37A H 0.1513 0.4451 0.6362 0.040 Uiso 1 1 calc R .
H37B H 0.2148 0.3721 0.6365 0.040 Uiso 1 1 calc R .
C38 C 0.3540(6) 0.4316(3) 0.62657(14) 0.0348(12) Uani 1 1 d . .
H38A H 0.3424 0.4516 0.6032 0.042 Uiso 1 1 calc R .
H38B H 0.4220 0.3941 0.6241 0.042 Uiso 1 1 calc R .
C39 C 0.3874(5) 0.4787(2) 0.65362(14) 0.0311(11) Uani 1 1 d . .
H39A H 0.4813 0.4811 0.6517 0.037 Uiso 1 1 calc R .
H39B H 0.3380 0.5213 0.6504 0.037 Uiso 1 1 calc R .
C40 C 0.3453(5) 0.4493(2) 0.68891(13) 0.0277(10) Uani 1 1 d . .
H40A H 0.4174 0.4188 0.6974 0.033 Uiso 1 1 calc R .
H40B H 0.3180 0.4821 0.7069 0.033 Uiso 1 1 calc R .
C41 C -0.0679(6) 0.4591(3) 0.69966(17) 0.0415(9) Uani 1 1 d . U
H41A H -0.0373 0.4845 0.6797 0.050 Uiso 1 1 calc R .
H41B H -0.0315 0.4710 0.7212 0.050 Uiso 1 1 calc R .
C42 C -0.2160(6) 0.4702(3) 0.70424(19) 0.0510(10) Uani 1 1 d . U
H42A H -0.2466 0.4742 0.7294 0.061 Uiso 1 1 calc R .
H42B H -0.2521 0.5089 0.6916 0.061 Uiso 1 1 calc R .
C43 C -0.2555(7) 0.4136(3) 0.6888(2) 0.0556(10) Uani 1 1 d . U
H43A H -0.3186 0.3963 0.7054 0.067 Uiso 1 1 calc R .
H43B H -0.2968 0.4252 0.6666 0.067 Uiso 1 1 calc R .
C44 C -0.1398(6) 0.3669(3) 0.6820(2) 0.0516(9) Uani 1 1 d . U
H44A H -0.1275 0.3569 0.6566 0.062 Uiso 1 1 calc R .
H44B H -0.1496 0.3278 0.6953 0.062 Uiso 1 1 calc R .
C45 C 0.3549(6) 0.2767(3) 0.88383(17) 0.0437(9) Uani 1 1 d . U
H45A H 0.3747 0.2333 0.8749 0.052 Uiso 1 1 calc R .
H45B H 0.3006 0.2766 0.9063 0.052 Uiso 1 1 calc R .
C46 C 0.4792(7) 0.3016(3) 0.88933(19) 0.0500(10) Uani 1 1 d . U
H46A H 0.5549 0.2751 0.8772 0.060 Uiso 1 1 calc R .
H46B H 0.4928 0.3028 0.9147 0.060 Uiso 1 1 calc R .
C47 C 0.4590(7) 0.3681(3) 0.87330(19) 0.0522(10) Uani 1 1 d . U
H47A H 0.5149 0.3701 0.8513 0.063 Uiso 1 1 calc R .
H47B H 0.4787 0.3990 0.8900 0.063 Uiso 1 1 calc R .
C48 C 0.3106(6) 0.3810(3) 0.86582(17) 0.0419(8) Uani 1 1 d . U
H48A H 0.2556 0.3986 0.8867 0.050 Uiso 1 1 calc R .
H48B H 0.2953 0.4099 0.8455 0.050 Uiso 1 1 calc R .
C49 C 0.0404(6) 0.2055(3) 0.88087(14) 0.0380(13) Uani 1 1 d . .
H49A H 0.0957 0.2059 0.9007 0.046 Uiso 1 1 calc R .
H49B H 0.0672 0.1656 0.8680 0.046 Uiso 1 1 calc R .
C50 C -0.1047(6) 0.2130(3) 0.89438(16) 0.0448(14) Uani 1 1 d . .
H50A H -0.1141 0.2063 0.9201 0.054 Uiso 1 1 calc R .
H50B H -0.1488 0.1826 0.8829 0.054 Uiso 1 1 calc R .
C51 C -0.1624(6) 0.2819(3) 0.88443(16) 0.0421(14) Uani 1 1 d . .
H51A H -0.2199 0.2828 0.8650 0.051 Uiso 1 1 calc R .
H51B H -0.2120 0.3039 0.9049 0.051 Uiso 1 1 calc R .
C52 C -0.0407(6) 0.3121(3) 0.87279(14) 0.0375(12) Uani 1 1 d . .
H52A H -0.0609 0.3460 0.8552 0.045 Uiso 1 1 calc R .
H52B H -0.0057 0.3293 0.8932 0.045 Uiso 1 1 calc R .
C53 C 0.6608(5) 0.1346(2) 0.71552(15) 0.0297(11) Uani 1 1 d . .
H53A H 0.6654 0.1708 0.7306 0.036 Uiso 1 1 calc R .
H53B H 0.6694 0.1482 0.6906 0.036 Uiso 1 1 calc R .
C54 C 0.7692(5) 0.0792(3) 0.72299(16) 0.0366(12) Uani 1 1 d . .
H54A H 0.8456 0.0943 0.7313 0.044 Uiso 1 1 calc R .
H54B H 0.7965 0.0534 0.7018 0.044 Uiso 1 1 calc R .
C55 C 0.7019(5) 0.0417(3) 0.75226(15) 0.0342(11) Uani 1 1 d . .
H55A H 0.7433 -0.0028 0.7528 0.041 Uiso 1 1 calc R .
H55B H 0.7038 0.0602 0.7757 0.041 Uiso 1 1 calc R .
C56 C 0.5618(5) 0.0485(2) 0.74097(15) 0.0292(10) Uani 1 1 d . .
H56A H 0.5538 0.0148 0.7245 0.035 Uiso 1 1 calc R .
H56B H 0.4996 0.0461 0.7617 0.035 Uiso 1 1 calc R .
C57 C 0.1884(7) 0.0394(4) 0.7181(2) 0.0570(10) Uani 1 1 d . U
H57A H 0.1178 0.0619 0.7341 0.068 Uiso 1 1 calc R .
H57B H 0.2246 -0.0005 0.7295 0.068 Uiso 1 1 calc R .
C58 C 0.1375(8) 0.0269(4) 0.6821(2) 0.0634(11) Uani 1 1 d . U
H58A H 0.1329 -0.0183 0.6799 0.076 Uiso 1 1 calc R .
H58B H 0.0496 0.0510 0.6802 0.076 Uiso 1 1 calc R .
C59 C 0.2264(8) 0.0463(4) 0.6547(2) 0.0619(11) Uani 1 1 d . U
H59A H 0.1832 0.0823 0.6413 0.074 Uiso 1 1 calc R .
H59B H 0.2587 0.0114 0.6383 0.074 Uiso 1 1 calc R .
C60 C 0.3369(7) 0.0648(3) 0.67313(17) 0.0488(9) Uani 1 1 d . U
H60A H 0.4118 0.0304 0.6720 0.059 Uiso 1 1 calc R .
H60B H 0.3650 0.1027 0.6618 0.059 Uiso 1 1 calc R .
Ca4 Ca 0.63743(8) -0.14428(4) 0.57517(2) 0.01761(18) Uani 1 1 d . .
Ca5 Ca 0.79283(9) -0.28685(4) 0.53455(2) 0.01917(19) Uani 1 1 d . .
Ca6 Ca 0.74471(8) -0.27928(4) 0.62714(2) 0.01615(18) Uani 1 1 d . .
O7 O 0.6714(3) -0.03205(17) 0.57967(10) 0.0342(7) Uani 1 1 d . U
O8 O 0.4234(3) -0.07829(16) 0.56791(9) 0.0271(7) Uani 1 1 d . .
O9 O 0.9885(4) -0.31956(18) 0.49442(11) 0.0420(8) Uani 1 1 d . U
O10 O 0.7280(4) -0.35794(17) 0.49063(9) 0.0329(8) Uani 1 1 d . .
O11 O 0.8875(3) -0.30871(15) 0.67551(9) 0.0248(6) Uani 1 1 d . U
O12 O 0.6231(3) -0.33443(15) 0.67479(8) 0.0233(7) Uani 1 1 d . .
C61 C 0.5973(5) -0.1815(2) 0.49506(12) 0.0233(9) Uani 1 1 d . .
C62 C 0.5667(4) -0.2160(2) 0.52681(12) 0.0216(9) Uani 1 1 d . .
C63 C 0.4392(5) -0.2334(2) 0.53000(14) 0.0297(10) Uani 1 1 d . .
H63 H 0.4150 -0.2559 0.5505 0.036 Uiso 1 1 calc R .
C64 C 0.3474(5) -0.2188(3) 0.50429(15) 0.0360(12) Uani 1 1 d . .
H64 H 0.2643 -0.2312 0.5077 0.043 Uiso 1 1 calc R .
C65 C 0.3818(5) -0.1859(3) 0.47378(16) 0.0393(13) Uani 1 1 d . .
H65 H 0.3220 -0.1763 0.4563 0.047 Uiso 1 1 calc R .
C66 C 0.5047(5) -0.1671(2) 0.46890(14) 0.0332(11) Uani 1 1 d . .
H66 H 0.5268 -0.1447 0.4482 0.040 Uiso 1 1 calc R .
C67 C 0.7323(5) -0.1610(2) 0.49028(12) 0.0240(9) Uani 1 1 d . .
C68 C 0.8099(5) -0.1657(2) 0.52045(12) 0.0237(9) Uani 1 1 d . .
C69 C 0.9353(5) -0.1469(2) 0.51376(14) 0.0297(10) Uani 1 1 d . .
H69 H 0.9899 -0.1494 0.5326 0.036 Uiso 1 1 calc R .
C70 C 0.9819(6) -0.1247(2) 0.48068(15) 0.0366(12) Uani 1 1 d . .
H70 H 1.0649 -0.1121 0.4779 0.044 Uiso 1 1 calc R .
C71 C 0.9042(6) -0.1215(3) 0.45210(15) 0.0408(14) Uani 1 1 d . .
H71 H 0.9357 -0.1076 0.4298 0.049 Uiso 1 1 calc R .
C72 C 0.7805(5) -0.1387(2) 0.45650(14) 0.0323(11) Uani 1 1 d . .
H72 H 0.7280 -0.1358 0.4372 0.039 Uiso 1 1 calc R .
C73 C 0.5604(4) -0.1544(2) 0.65879(12) 0.0216(9) Uani 1 1 d . .
C74 C 0.5310(4) -0.1971(2) 0.63276(12) 0.0198(9) Uani 1 1 d . .
C75 C 0.4018(5) -0.2116(2) 0.63654(14) 0.0270(10) Uani 1 1 d . .
H75 H 0.3787 -0.2397 0.6203 0.032 Uiso 1 1 calc R .
C76 C 0.3061(5) -0.1864(2) 0.66324(15) 0.0338(12) Uani 1 1 d . .
H76 H 0.2229 -0.1987 0.6651 0.041 Uiso 1 1 calc R .
C77 C 0.3368(5) -0.1429(3) 0.68688(16) 0.0369(12) Uani 1 1 d . .
H77 H 0.2729 -0.1245 0.7042 0.044 Uiso 1 1 calc R .
C78 C 0.4626(5) -0.1266(2) 0.68480(14) 0.0315(11) Uani 1 1 d . .
H78 H 0.4826 -0.0970 0.7007 0.038 Uiso 1 1 calc R .
C79 C 0.7000(4) -0.1396(2) 0.65792(12) 0.0201(9) Uani 1 1 d . .
C80 C 0.7881(4) -0.1603(2) 0.62767(12) 0.0205(9) Uani 1 1 d . .
C81 C 0.9146(4) -0.1423(2) 0.62773(14) 0.0247(9) Uani 1 1 d . .
H81 H 0.9753 -0.1546 0.6084 0.030 Uiso 1 1 calc R .
C82 C 0.9543(5) -0.1076(2) 0.65475(15) 0.0290(11) Uani 1 1 d . .
H82 H 1.0380 -0.0958 0.6530 0.035 Uiso 1 1 calc R .
C83 C 0.8665(5) -0.0908(2) 0.68442(14) 0.0311(11) Uani 1 1 d . .
H83 H 0.8922 -0.0685 0.7031 0.037 Uiso 1 1 calc R .
C84 C 0.7413(5) -0.1070(2) 0.68631(13) 0.0270(10) Uani 1 1 d . .
H84 H 0.6837 -0.0964 0.7065 0.032 Uiso 1 1 calc R .
C85 C 0.8247(5) -0.4104(2) 0.58905(11) 0.0214(9) Uani 1 1 d . .
C86 C 0.7104(4) -0.3661(2) 0.58162(12) 0.0208(9) Uani 1 1 d . .
C87 C 0.5950(5) -0.3932(2) 0.57885(12) 0.0258(10) Uani 1 1 d . .
H87 H 0.5183 -0.3660 0.5735 0.031 Uiso 1 1 calc R .
C88 C 0.5890(5) -0.4580(3) 0.58362(13) 0.0322(11) Uani 1 1 d . .
H88 H 0.5110 -0.4736 0.5806 0.039 Uiso 1 1 calc R .
C89 C 0.7006(6) -0.4990(2) 0.59287(14) 0.0372(13) Uani 1 1 d . .
H89 H 0.6968 -0.5422 0.5973 0.045 Uiso 1 1 calc R .
C90 C 0.8178(5) -0.4756(2) 0.59547(14) 0.0307(11) Uani 1 1 d . .
H90 H 0.8928 -0.5033 0.6015 0.037 Uiso 1 1 calc R .
C91 C 0.9551(4) -0.3852(2) 0.58887(11) 0.0206(9) Uani 1 1 d . .
C92 C 0.9531(4) -0.3179(2) 0.58519(12) 0.0213(9) Uani 1 1 d . .
C93 C 1.0772(5) -0.2978(2) 0.58559(14) 0.0295(10) Uani 1 1 d . .
H93 H 1.0804 -0.2542 0.5833 0.035 Uiso 1 1 calc R .
C94 C 1.1953(5) -0.3392(3) 0.58916(15) 0.0345(12) Uani 1 1 d . .
H94 H 1.2743 -0.3232 0.5900 0.041 Uiso 1 1 calc R .
C95 C 1.1934(5) -0.4045(3) 0.59146(15) 0.0358(12) Uani 1 1 d . .
H95 H 1.2719 -0.4328 0.5931 0.043 Uiso 1 1 calc R .
C96 C 1.0747(5) -0.4277(3) 0.59124(14) 0.0318(11) Uani 1 1 d . .
H96 H 1.0741 -0.4716 0.5927 0.038 Uiso 1 1 calc R .
C97 C 0.7948(7) -0.0076(3) 0.57234(18) 0.0505(14) Uani 1 1 d . U
H97A H 0.7979 0.0123 0.5487 0.061 Uiso 1 1 calc R .
H97B H 0.8690 -0.0423 0.5730 0.061 Uiso 1 1 calc R .
C98 C 0.8014(7) 0.0395(3) 0.60001(19) 0.0536(11) Uani 1 1 d . U
H98A H 0.8677 0.0227 0.6163 0.064 Uiso 1 1 calc R .
H98B H 0.8245 0.0786 0.5891 0.064 Uiso 1 1 calc R .
C99 C 0.6714(7) 0.0520(4) 0.6192(2) 0.0565(11) Uani 1 1 d . U
H99A H 0.6296 0.0955 0.6143 0.068 Uiso 1 1 calc R .
H99B H 0.6794 0.0471 0.6448 0.068 Uiso 1 1 calc R .
C100 C 0.5914(6) 0.0068(3) 0.60722(17) 0.0436(11) Uani 1 1 d . U
H10A H 0.5659 -0.0200 0.6271 0.052 Uiso 1 1 calc R .
H10B H 0.5118 0.0295 0.5976 0.052 Uiso 1 1 calc R .
C101 C 0.4090(6) -0.0364(3) 0.53661(15) 0.0414(14) Uani 1 1 d . .
H10C H 0.4728 -0.0528 0.5172 0.050 Uiso 1 1 calc R .
H10D H 0.4234 0.0063 0.5424 0.050 Uiso 1 1 calc R .
C102 C 0.2725(7) -0.0347(3) 0.52601(17) 0.0540(18) Uani 1 1 d . .
H10E H 0.2685 -0.0682 0.5091 0.065 Uiso 1 1 calc R .
H10F H 0.2389 0.0065 0.5155 0.065 Uiso 1 1 calc R .
C103 C 0.1961(6) -0.0457(3) 0.5614(2) 0.0513(16) Uani 1 1 d . .
H10G H 0.1715 -0.0063 0.5748 0.062 Uiso 1 1 calc R .
H10H H 0.1170 -0.0636 0.5577 0.062 Uiso 1 1 calc R .
C104 C 0.2944(5) -0.0929(3) 0.58027(17) 0.0371(12) Uani 1 1 d . .
H10I H 0.2794 -0.0882 0.6061 0.045 Uiso 1 1 calc R .
H10J H 0.2871 -0.1365 0.5742 0.045 Uiso 1 1 calc R .
C105 C 0.9284(5) -0.3749(2) 0.68517(13) 0.0265(10) Uani 1 1 d . .
H10K H 0.9189 -0.4027 0.6656 0.032 Uiso 1 1 calc R .
H10L H 0.8752 -0.3867 0.7061 0.032 Uiso 1 1 calc R .
C106 C 1.0720(5) -0.3810(3) 0.69311(17) 0.0405(13) Uani 1 1 d . .
H10M H 1.0884 -0.4060 0.7149 0.049 Uiso 1 1 calc R .
H10N H 1.1297 -0.4012 0.6734 0.049 Uiso 1 1 calc R .
C107 C 1.0932(7) -0.3134(3) 0.6977(2) 0.0539(13) Uani 1 1 d . U
H10O H 1.1234 -0.3079 0.7212 0.065 Uiso 1 1 calc R .
H10P H 1.1591 -0.3023 0.6795 0.065 Uiso 1 1 calc R .
C108 C 0.9672(6) -0.2731(3) 0.69383(18) 0.0468(11) Uani 1 1 d . U
H10Q H 0.9246 -0.2606 0.7172 0.056 Uiso 1 1 calc R .
H10R H 0.9800 -0.2346 0.6803 0.056 Uiso 1 1 calc R .
C109 C 0.5959(5) -0.3032(2) 0.70928(12) 0.0262(10) Uani 1 1 d . .
H10S H 0.5869 -0.2571 0.7062 0.031 Uiso 1 1 calc R .
H10T H 0.6673 -0.3172 0.7246 0.031 Uiso 1 1 calc R .
C110 C 0.4673(5) -0.3220(2) 0.72585(13) 0.0278(10) Uani 1 1 d . .
H11A H 0.3916 -0.2909 0.7200 0.033 Uiso 1 1 calc R .
H11B H 0.4678 -0.3265 0.7517 0.033 Uiso 1 1 calc R .
C111 C 0.4665(5) -0.3863(2) 0.70820(13) 0.0289(10) Uani 1 1 d . .
H11C H 0.5208 -0.4208 0.7202 0.035 Uiso 1 1 calc R .
H11D H 0.3773 -0.3959 0.7081 0.035 Uiso 1 1 calc R .
C112 C 0.5251(5) -0.3750(2) 0.67040(13) 0.0258(10) Uani 1 1 d . .
H11E H 0.5656 -0.4151 0.6594 0.031 Uiso 1 1 calc R .
H11F H 0.4574 -0.3539 0.6556 0.031 Uiso 1 1 calc R .
C113 C 0.9912(7) -0.2997(3) 0.45736(16) 0.0499(13) Uani 1 1 d . U
H11G H 0.9813 -0.2534 0.4553 0.060 Uiso 1 1 calc R .
H11H H 0.9201 -0.3141 0.4458 0.060 Uiso 1 1 calc R .
C114 C 1.1189(8) -0.3290(4) 0.4409(2) 0.0658(12) Uani 1 1 d . U
H11I H 1.1065 -0.3588 0.4226 0.079 Uiso 1 1 calc R .
H11J H 1.1648 -0.2962 0.4296 0.079 Uiso 1 1 calc R .
C115 C 1.1960(8) -0.3621(4) 0.4677(2) 0.0625(12) Uani 1 1 d . U
H11K H 1.2651 -0.3386 0.4734 0.075 Uiso 1 1 calc R .
H11L H 1.2365 -0.4045 0.4595 0.075 Uiso 1 1 calc R .
C116 C 1.1025(6) -0.3667(4) 0.49920(19) 0.0547(15) Uani 1 1 d . U
H11M H 1.0781 -0.4092 0.5010 0.066 Uiso 1 1 calc R .
H11N H 1.1423 -0.3585 0.5210 0.066 Uiso 1 1 calc R .
C117 C 0.6207(6) -0.3495(3) 0.46732(15) 0.0419(14) Uani 1 1 d . .
H11O H 0.6538 -0.3494 0.4423 0.050 Uiso 1 1 calc R .
H11P H 0.5608 -0.3099 0.4724 0.050 Uiso 1 1 calc R .
C118 C 0.5531(6) -0.4067(3) 0.47601(17) 0.0484(15) Uani 1 1 d . .
H11Q H 0.5079 -0.4176 0.4557 0.058 Uiso 1 1 calc R .
H11R H 0.4894 -0.3984 0.4966 0.058 Uiso 1 1 calc R .
C119 C 0.6642(7) -0.4599(3) 0.48421(16) 0.0453(14) Uani 1 1 d . .
H11S H 0.6393 -0.4842 0.5053 0.054 Uiso 1 1 calc R .
H11T H 0.6872 -0.4887 0.4641 0.054 Uiso 1 1 calc R .
C120 C 0.7780(6) -0.4257(3) 0.49090(17) 0.0425(14) Uani 1 1 d . .
H12A H 0.8116 -0.4387 0.5139 0.051 Uiso 1 1 calc R .
H12B H 0.8493 -0.4358 0.4723 0.051 Uiso 1 1 calc R .
Ca7 Ca -0.23437(8) 0.80024(4) 0.86180(2) 0.01718(18) Uani 1 1 d . .
Ca8 Ca -0.13405(9) 0.66289(4) 0.91235(2) 0.02097(19) Uani 1 1 d . .
Ca9 Ca -0.28323(9) 0.80321(4) 0.95442(2) 0.0229(2) Uani 1 1 d . .
O13 O -0.1164(3) 0.85737(16) 0.81536(9) 0.0263(7) Uani 1 1 d . .
O14 O -0.3803(3) 0.83102(15) 0.81421(9) 0.0260(7) Uani 1 1 d . .
O15 O 0.0781(4) 0.59206(19) 0.91374(14) 0.0519(9) Uani 1 1 d . U
O16 O -0.1855(4) 0.55493(19) 0.91712(13) 0.0502(9) Uani 1 1 d . U
O17 O -0.2177(4) 0.86923(18) 1.00054(10) 0.0429(10) Uani 1 1 d . .
O18 O -0.4765(5) 0.8322(2) 0.99508(12) 0.0534(11) Uani 1 1 d . U
C121 C -0.1760(5) 0.6625(2) 0.82795(14) 0.0322(7) Uani 1 1 d . U
C122 C -0.2723(5) 0.6814(2) 0.85670(14) 0.0301(7) Uani 1 1 d . U
C123 C -0.3934(5) 0.6593(3) 0.85464(15) 0.0349(7) Uani 1 1 d . U
H123 H -0.4593 0.6699 0.8730 0.042 Uiso 1 1 calc R .
C124 C -0.4202(6) 0.6221(3) 0.82638(16) 0.0389(8) Uani 1 1 d . U
H124 H -0.5018 0.6084 0.8262 0.047 Uiso 1 1 calc R .
C125 C -0.3239(6) 0.6061(3) 0.79882(16) 0.0417(8) Uani 1 1 d . U
H125 H -0.3405 0.5817 0.7798 0.050 Uiso 1 1 calc R .
C126 C -0.2031(6) 0.6262(3) 0.79940(15) 0.0381(7) Uani 1 1 d . U
H126 H -0.1388 0.6155 0.7806 0.046 Uiso 1 1 calc R .
C127 C -0.0403(5) 0.6825(3) 0.82933(15) 0.0350(7) Uani 1 1 d . U
C128 C -0.0183(6) 0.7187(3) 0.85899(15) 0.0370(7) Uani 1 1 d . U
C129 C 0.1102(6) 0.7343(3) 0.85967(17) 0.0428(8) Uani 1 1 d . U
H129 H 0.1274 0.7580 0.8789 0.051 Uiso 1 1 calc R .
C130 C 0.2117(6) 0.7166(3) 0.83374(18) 0.0485(9) Uani 1 1 d . U
H130 H 0.2951 0.7274 0.8358 0.058 Uiso 1 1 calc R .
C131 C 0.1889(6) 0.6849(3) 0.80650(18) 0.0468(8) Uani 1 1 d . U
H131 H 0.2568 0.6743 0.7887 0.056 Uiso 1 1 calc R .
C132 C 0.0624(6) 0.6651(3) 0.80241(17) 0.0425(8) Uani 1 1 d . U
H132 H 0.0494 0.6417 0.7826 0.051 Uiso 1 1 calc R .
C133 C -0.4351(4) 0.9082(2) 0.90363(11) 0.0208(9) Uani 1 1 d . .
C134 C -0.4404(4) 0.8414(2) 0.90348(12) 0.0216(9) Uani 1 1 d . .
C135 C -0.5664(5) 0.8251(3) 0.89975(13) 0.0293(10) Uani 1 1 d . .
H135 H -0.5743 0.7819 0.8995 0.035 Uiso 1 1 calc R .
C136 C -0.6797(5) 0.8703(3) 0.89642(15) 0.0370(12) Uani 1 1 d . .
H136 H -0.7600 0.8572 0.8931 0.044 Uiso 1 1 calc R .
C137 C -0.6719(5) 0.9347(3) 0.89813(15) 0.0374(13) Uani 1 1 d . .
H137 H -0.7476 0.9651 0.8968 0.045 Uiso 1 1 calc R .
C138 C -0.5509(5) 0.9539(3) 0.90185(14) 0.0317(11) Uani 1 1 d . .
H138 H -0.5460 0.9973 0.9032 0.038 Uiso 1 1 calc R .
C139 C -0.3016(4) 0.9291(2) 0.90503(11) 0.0197(9) Uani 1 1 d . .
C140 C -0.1906(4) 0.8812(2) 0.90962(12) 0.0229(9) Uani 1 1 d . .
C141 C -0.0708(5) 0.9040(2) 0.91313(13) 0.0259(10) Uani 1 1 d . .
H141 H 0.0040 0.8742 0.9168 0.031 Uiso 1 1 calc R .
C142 C -0.0580(5) 0.9681(3) 0.91140(13) 0.0298(11) Uani 1 1 d . .
H142 H 0.0232 0.9806 0.9145 0.036 Uiso 1 1 calc R .
C143 C -0.1667(5) 1.0135(3) 0.90503(15) 0.0344(12) Uani 1 1 d . .
H143 H -0.1585 1.0566 0.9027 0.041 Uiso 1 1 calc R .
C144 C -0.2887(5) 0.9939(2) 0.90216(13) 0.0284(10) Uani 1 1 d . .
H144 H -0.3625 1.0243 0.8983 0.034 Uiso 1 1 calc R .
C145 C -0.2411(7) 0.6678(3) 0.99489(19) 0.0528(8) Uani 1 1 d . U
C146 C -0.3169(7) 0.6854(3) 0.96526(18) 0.0489(8) Uani 1 1 d . U
C147 C -0.4416(7) 0.6660(3) 0.9673(2) 0.0548(9) Uani 1 1 d . U
H147 H -0.4939 0.6768 0.9482 0.066 Uiso 1 1 calc R .
C148 C -0.4927(8) 0.6316(4) 0.9958(2) 0.0610(10) Uani 1 1 d . U
H148 H -0.5766 0.6203 0.9958 0.073 Uiso 1 1 calc R .
C149 C -0.4187(8) 0.6154(4) 1.0231(2) 0.0645(9) Uani 1 1 d . U
H149 H -0.4521 0.5924 1.0423 0.077 Uiso 1 1 calc R .
C150 C -0.2970(8) 0.6309(4) 1.0241(2) 0.0600(9) Uani 1 1 d . U
H150 H -0.2479 0.6181 1.0436 0.072 Uiso 1 1 calc R .
C153 C 0.0628(5) 0.7401(2) 0.96525(12) 0.0650(10) Uani 1 1 d . U
H153 H 0.0936 0.7641 0.9462 0.078 Uiso 1 1 calc R .
C152 C -0.0630(4) 0.7235(2) 0.96588(11) 0.0537(9) Uani 1 1 d G U
C151 C -0.1090(4) 0.6876(2) 0.99436(13) 0.0534(8) Uani 1 1 d G U
C156 C -0.0293(5) 0.6682(2) 1.02222(11) 0.0634(9) Uani 1 1 d G U
H156 H -0.0601 0.6442 1.0413 0.076 Uiso 1 1 calc R .
C155 C 0.0965(5) 0.6847(3) 1.02159(12) 0.0728(11) Uani 1 1 d G U
H155 H 0.1499 0.6718 1.0402 0.087 Uiso 1 1 calc R .
C154 C 0.1425(4) 0.7207(3) 0.99311(14) 0.0729(12) Uani 1 1 d G U
H154 H 0.2267 0.7317 0.9927 0.087 Uiso 1 1 calc R .
C157 C -0.0937(5) 0.8307(2) 0.77953(13) 0.0295(10) Uani 1 1 d . .
H15A H -0.1618 0.8504 0.7644 0.035 Uiso 1 1 calc R .
H15B H -0.0942 0.7848 0.7805 0.035 Uiso 1 1 calc R .
C158 C 0.0403(5) 0.8448(3) 0.76506(14) 0.0324(11) Uani 1 1 d . .
H15C H 0.0459 0.8489 0.7391 0.039 Uiso 1 1 calc R .
H15D H 0.1109 0.8119 0.7721 0.039 Uiso 1 1 calc R .
C159 C 0.0451(5) 0.9083(3) 0.78269(14) 0.0332(11) Uani 1 1 d . .
H15E H -0.0044 0.9437 0.7701 0.040 Uiso 1 1 calc R .
H15F H 0.1355 0.9157 0.7837 0.040 Uiso 1 1 calc R .
C160 C -0.0194(5) 0.8988(3) 0.81998(14) 0.0337(11) Uani 1 1 d . .
H16A H 0.0458 0.8788 0.8359 0.040 Uiso 1 1 calc R .
H16B H -0.0619 0.9395 0.8300 0.040 Uiso 1 1 calc R .
C161 C -0.4339(6) 0.8975(3) 0.80847(17) 0.0409(13) Uani 1 1 d . .
H16C H -0.3717 0.9180 0.7932 0.049 Uiso 1 1 calc R .
H16D H -0.4503 0.9196 0.8312 0.049 Uiso 1 1 calc R .
C162 C -0.5581(7) 0.8999(3) 0.7912(2) 0.0578(19) Uani 1 1 d . .
H16E H -0.5532 0.9219 0.7682 0.069 Uiso 1 1 calc R .
H16F H -0.6316 0.9225 0.8062 0.069 Uiso 1 1 calc R .
C163 C -0.5758(6) 0.8324(3) 0.7864(2) 0.0527(17) Uani 1 1 d . .
H16G H -0.6451 0.8211 0.8033 0.063 Uiso 1 1 calc R .
H16H H -0.5989 0.8259 0.7622 0.063 Uiso 1 1 calc R .
C164 C -0.4488(7) 0.7941(3) 0.7929(2) 0.059(2) Uani 1 1 d . .
H16I H -0.4622 0.7547 0.8054 0.071 Uiso 1 1 calc R .
H16J H -0.3976 0.7832 0.7703 0.071 Uiso 1 1 calc R .
C165 C -0.0951(8) 0.8578(4) 1.0189(2) 0.0667(13) Uani 1 1 d . U
H16K H -0.0909 0.8190 1.0335 0.080 Uiso 1 1 calc R .
H16L H -0.0186 0.8534 1.0017 0.080 Uiso 1 1 calc R .
C166 C -0.0990(8) 0.9135(4) 1.0415(2) 0.0631(12) Uani 1 1 d . U
H16M H -0.0107 0.9204 1.0460 0.076 Uiso 1 1 calc R .
H16N H -0.1497 0.9093 1.0642 0.076 Uiso 1 1 calc R .
C167 C -0.1669(7) 0.9668(4) 1.0186(2) 0.0585(11) Uani 1 1 d . U
H16O H -0.2068 1.0033 1.0332 0.070 Uiso 1 1 calc R .
H16P H -0.1051 0.9807 1.0003 0.070 Uiso 1 1 calc R .
C168 C -0.2691(7) 0.9370(3) 1.00247(18) 0.0488(11) Uani 1 1 d . U
H16Q H -0.3520 0.9444 1.0173 0.059 Uiso 1 1 calc R .
H16R H -0.2841 0.9547 0.9787 0.059 Uiso 1 1 calc R .
C169 C -0.4762(7) 0.8079(4) 1.03174(19) 0.0569(10) Uani 1 1 d . U
H16S H -0.4547 0.7616 1.0319 0.068 Uiso 1 1 calc R .
H16T H -0.4105 0.8250 1.0443 0.068 Uiso 1 1 calc R .
C170 C -0.6043(7) 0.8275(4) 1.0488(2) 0.0623(11) Uani 1 1 d . U
H17A H -0.5976 0.8492 1.0710 0.075 Uiso 1 1 calc R .
H17B H -0.6467 0.7903 1.0546 0.075 Uiso 1 1 calc R .
C171 C -0.6839(7) 0.8713(4) 1.0243(2) 0.0597(11) Uani 1 1 d . U
H17C H -0.7678 0.8572 1.0215 0.072 Uiso 1 1 calc R .
H17D H -0.7007 0.9147 1.0334 0.072 Uiso 1 1 calc R .
C172 C -0.6025(7) 0.8677(4) 0.9905(2) 0.0585(11) Uani 1 1 d . U
H17E H -0.6450 0.8475 0.9726 0.070 Uiso 1 1 calc R .
H17F H -0.5932 0.9106 0.9820 0.070 Uiso 1 1 calc R .
C173 C 0.1575(8) 0.5639(4) 0.8832(2) 0.0720(12) Uani 1 1 d . U
H17G H 0.1373 0.5215 0.8793 0.086 Uiso 1 1 calc R .
H17H H 0.1375 0.5899 0.8620 0.086 Uiso 1 1 calc R .
C174 C 0.2941(9) 0.5597(5) 0.8887(3) 0.0813(13) Uani 1 1 d . U
H17I H 0.3434 0.5187 0.8809 0.098 Uiso 1 1 calc R .
H17J H 0.3320 0.5937 0.8760 0.098 Uiso 1 1 calc R .
C175 C 0.2942(10) 0.5662(5) 0.9262(3) 0.0857(13) Uani 1 1 d . U
H17K H 0.3277 0.6049 0.9316 0.103 Uiso 1 1 calc R .
H17L H 0.3510 0.5300 0.9361 0.103 Uiso 1 1 calc R .
C176 C 0.1486(9) 0.5692(5) 0.9435(3) 0.0783(12) Uani 1 1 d . U
H17M H 0.1304 0.5273 0.9514 0.094 Uiso 1 1 calc R .
H17N H 0.1300 0.5987 0.9634 0.094 Uiso 1 1 calc R .
C177 C -0.1943(8) 0.5146(4) 0.8882(2) 0.0657(11) Uani 1 1 d . U
H17O H -0.1101 0.4874 0.8825 0.079 Uiso 1 1 calc R .
H17P H -0.2185 0.5398 0.8670 0.079 Uiso 1 1 calc R .
C178 C -0.2967(9) 0.4755(5) 0.8996(2) 0.0755(13) Uani 1 1 d . U
H17Q H -0.3795 0.4929 0.8897 0.091 Uiso 1 1 calc R .
H17R H -0.2699 0.4318 0.8915 0.091 Uiso 1 1 calc R .
C179 C -0.3116(9) 0.4771(5) 0.9372(3) 0.0783(13) Uani 1 1 d . U
H17S H -0.2968 0.4340 0.9472 0.094 Uiso 1 1 calc R .
H17T H -0.4000 0.4976 0.9454 0.094 Uiso 1 1 calc R .
C180 C -0.2063(9) 0.5163(4) 0.9490(2) 0.0707(12) Uani 1 1 d . U
H18A H -0.2400 0.5428 0.9696 0.085 Uiso 1 1 calc R .
H18B H -0.1256 0.4886 0.9545 0.085 Uiso 1 1 calc R .

loop_
_atom_site_aniso_label
_atom_site_aniso_U_11
_atom_site_aniso_U_22
_atom_site_aniso_U_33
_atom_site_aniso_U_23
_atom_site_aniso_U_13
_atom_site_aniso_U_12
Ca1 0.0176(4) 0.0149(4) 0.0156(4) 0.0029(3) -0.0026(3) -0.0026(3)
Ca2 0.0171(4) 0.0141(4) 0.0155(4) 0.0011(3) -0.0005(3) -0.0018(3)
Ca3 0.0194(4) 0.0165(4) 0.0148(4) 0.0006(3) -0.0004(3) -0.0027(3)
O1 0.0281(17) 0.0314(18) 0.0212(16) 0.0082(13) -0.0037(13) -0.0097(14)
O2 0.0332(17) 0.0294(13) 0.038(2) 0.0115(14) -0.0105(15) 0.0007(13)
O3 0.0213(16) 0.0166(15) 0.040(2) 0.0005(14) 0.0009(14) -0.0005(12)
O4 0.0316(17) 0.0250(17) 0.0443(15) -0.0109(15) -0.0047(14) 0.0039(12)
O5 0.042(2) 0.0400(16) 0.0268(18) -0.0044(13) -0.0085(14) -0.0092(15)
O6 0.038(2) 0.039(2) 0.0253(18) -0.0017(15) 0.0118(15) -0.0109(16)
C1 0.025(2) 0.019(2) 0.019(2) 0.0016(16) -0.0019(17) -0.0030(17)
C2 0.022(2) 0.018(2) 0.020(2) -0.0005(16) -0.0029(17) -0.0019(16)
C3 0.025(2) 0.024(2) 0.023(2) 0.0038(18) -0.0029(18) -0.0060(18)
C4 0.027(2) 0.035(3) 0.035(3) 0.003(2) -0.011(2) -0.013(2)
C5 0.038(3) 0.042(3) 0.027(3) -0.002(2) -0.016(2) -0.008(2)
C6 0.034(3) 0.042(3) 0.017(2) 0.002(2) -0.0061(19) -0.006(2)
C7 0.026(2) 0.018(2) 0.018(2) 0.0019(16) 0.0020(17) -0.0020(17)
C8 0.020(2) 0.019(2) 0.021(2) 0.0028(16) -0.0011(17) -0.0024(16)
C9 0.021(2) 0.022(2) 0.029(2) 0.0039(18) -0.0019(18) -0.0044(17)
C10 0.022(2) 0.031(3) 0.040(3) 0.005(2) 0.006(2) -0.005(2)
C11 0.033(3) 0.041(3) 0.027(3) -0.003(2) 0.015(2) -0.008(2)
C12 0.036(3) 0.033(3) 0.023(2) -0.003(2) 0.006(2) -0.008(2)
C13 0.022(2) 0.021(2) 0.020(2) 0.0007(17) 0.0004(17) -0.0002(17)
C14 0.021(2) 0.020(2) 0.017(2) 0.0024(16) -0.0005(16) -0.0015(17)
C15 0.022(2) 0.028(2) 0.024(2) -0.0001(18) -0.0017(18) -0.0037(18)
C16 0.020(2) 0.041(3) 0.037(3) -0.002(2) -0.002(2) -0.004(2)
C17 0.023(3) 0.036(3) 0.053(4) -0.010(3) 0.004(2) 0.006(2)
C18 0.027(2) 0.025(2) 0.045(3) -0.010(2) 0.000(2) 0.003(2)
C19 0.025(2) 0.018(2) 0.018(2) 0.0004(16) -0.0022(17) -0.0037(17)
C20 0.020(2) 0.023(2) 0.016(2) 0.0025(16) -0.0027(16) -0.0032(17)
C21 0.023(2) 0.025(2) 0.019(2) 0.0046(17) -0.0039(17) -0.0043(18)
C22 0.032(3) 0.030(3) 0.028(3) 0.005(2) -0.009(2) -0.017(2)
C23 0.042(3) 0.019(2) 0.037(3) -0.001(2) -0.008(2) -0.011(2)
C24 0.032(3) 0.019(2) 0.036(3) -0.0021(19) -0.004(2) -0.0027(19)
C25 0.022(2) 0.022(2) 0.015(2) -0.0019(16) -0.0024(16) -0.0039(17)
C26 0.021(2) 0.018(2) 0.018(2) 0.0004(16) -0.0001(16) -0.0043(16)
C27 0.021(2) 0.024(2) 0.023(2) 0.0027(18) -0.0024(17) -0.0034(18)
C28 0.025(2) 0.033(3) 0.029(3) 0.005(2) -0.0007(19) -0.016(2)
C29 0.037(3) 0.026(2) 0.032(3) 0.009(2) -0.006(2) -0.014(2)
C30 0.030(2) 0.025(2) 0.031(3) 0.0070(19) -0.009(2) -0.0056(19)
C31 0.020(2) 0.019(2) 0.018(2) 0.0014(16) -0.0008(16) -0.0029(17)
C32 0.020(2) 0.015(2) 0.019(2) 0.0003(16) -0.0005(16) -0.0024(16)
C33 0.025(2) 0.016(2) 0.023(2) -0.0007(17) -0.0017(17) -0.0056(17)
C34 0.018(2) 0.032(2) 0.028(2) -0.0016(19) -0.0049(18) -0.0066(18)
C35 0.023(2) 0.035(3) 0.034(3) 0.010(2) -0.013(2) -0.004(2)
C36 0.030(2) 0.029(2) 0.023(2) 0.0085(19) -0.0067(19) -0.008(2)
C37 0.050(3) 0.031(3) 0.024(2) 0.011(2) -0.013(2) -0.016(2)
C38 0.050(3) 0.029(3) 0.024(3) 0.003(2) 0.003(2) -0.006(2)
C39 0.037(3) 0.027(2) 0.030(3) 0.002(2) 0.000(2) -0.009(2)
C40 0.033(3) 0.026(2) 0.026(2) 0.0040(19) -0.003(2) -0.011(2)
C41 0.0451(11) 0.0371(11) 0.0408(13) 0.0002(9) -0.0033(9) -0.0018(9)
C42 0.0482(11) 0.0514(12) 0.0528(14) 0.0009(9) -0.0026(9) -0.0064(9)
C43 0.0528(12) 0.0566(13) 0.0585(14) -0.0007(9) -0.0061(10) -0.0106(8)
C44 0.0501(12) 0.0519(11) 0.0554(14) -0.0039(9) -0.0097(9) -0.0126(8)
C45 0.0456(12) 0.0430(10) 0.0414(13) 0.0009(9) -0.0067(9) -0.0024(8)
C46 0.0483(12) 0.0520(12) 0.0494(14) -0.0022(9) -0.0058(10) -0.0060(8)
C47 0.0504(12) 0.0547(12) 0.0528(14) 0.0011(9) -0.0057(9) -0.0121(9)
C48 0.0463(11) 0.0397(10) 0.0406(13) -0.0023(9) -0.0022(9) -0.0101(9)
C49 0.043(3) 0.052(3) 0.019(2) 0.004(2) 0.005(2) -0.012(3)
C50 0.042(3) 0.060(4) 0.035(3) 0.001(3) 0.011(2) -0.023(3)
C51 0.034(3) 0.060(4) 0.033(3) -0.007(3) 0.006(2) -0.011(3)
C52 0.046(3) 0.041(3) 0.026(3) -0.011(2) 0.010(2) -0.012(2)
C53 0.023(2) 0.026(2) 0.039(3) -0.004(2) 0.004(2) -0.0049(19)
C54 0.021(2) 0.035(3) 0.052(3) 0.000(2) -0.002(2) -0.001(2)
C55 0.031(3) 0.031(3) 0.039(3) 0.001(2) -0.006(2) 0.001(2)
C56 0.025(2) 0.019(2) 0.042(3) 0.002(2) 0.001(2) -0.0008(18)
C57 0.0559(13) 0.0560(14) 0.0609(11) -0.0016(9) 0.0010(8) -0.0167(10)
C58 0.0614(13) 0.0635(15) 0.0667(13) -0.0026(9) -0.0070(8) -0.0129(10)
C59 0.0621(13) 0.0639(15) 0.0607(12) -0.0034(9) -0.0083(8) -0.0107(10)
C60 0.0526(12) 0.0474(14) 0.0444(12) -0.0026(9) -0.0018(8) -0.0029(9)
Ca4 0.0176(4) 0.0169(4) 0.0178(4) -0.0020(3) -0.0006(3) -0.0014(3)
Ca5 0.0221(4) 0.0177(4) 0.0164(4) -0.0013(3) 0.0001(3) 0.0001(3)
Ca6 0.0157(4) 0.0166(4) 0.0160(4) -0.0014(3) -0.0012(3) -0.0020(3)
O7 0.0296(17) 0.0328(18) 0.0373(19) 0.0066(12) 0.0063(14) -0.0013(12)
O8 0.0248(17) 0.0244(17) 0.0303(18) 0.0061(14) -0.0025(13) 0.0003(13)
O9 0.0542(19) 0.0315(19) 0.0367(16) 0.0095(16) -0.0170(13) 0.0087(16)
O10 0.044(2) 0.0262(18) 0.0289(19) -0.0078(14) -0.0076(16) -0.0037(15)
O11 0.0273(17) 0.0197(16) 0.0260(17) 0.0053(12) -0.0040(13) 0.0008(12)
O12 0.0251(16) 0.0291(17) 0.0176(15) -0.0029(13) 0.0020(12) -0.0113(13)
C61 0.030(2) 0.017(2) 0.021(2) -0.0046(17) -0.0051(18) 0.0046(18)
C62 0.025(2) 0.019(2) 0.021(2) -0.0052(17) -0.0042(17) -0.0011(17)
C63 0.031(3) 0.025(2) 0.033(3) -0.007(2) -0.004(2) -0.004(2)
C64 0.027(3) 0.038(3) 0.044(3) -0.014(2) -0.010(2) -0.002(2)
C65 0.036(3) 0.041(3) 0.040(3) -0.016(2) -0.020(2) 0.008(2)
C66 0.044(3) 0.031(3) 0.023(2) -0.004(2) -0.009(2) 0.005(2)
C67 0.035(3) 0.014(2) 0.021(2) -0.0026(16) 0.0033(19) 0.0022(18)
C68 0.026(2) 0.020(2) 0.024(2) -0.0032(17) 0.0043(18) -0.0020(18)
C69 0.027(2) 0.028(2) 0.032(3) -0.006(2) 0.006(2) -0.004(2)
C70 0.037(3) 0.027(3) 0.043(3) -0.004(2) 0.016(2) -0.007(2)
C71 0.056(4) 0.028(3) 0.031(3) 0.008(2) 0.018(3) 0.002(2)
C72 0.044(3) 0.028(3) 0.022(2) 0.0037(19) 0.003(2) 0.001(2)
C73 0.024(2) 0.016(2) 0.023(2) 0.0035(17) -0.0002(17) 0.0013(17)
C74 0.017(2) 0.021(2) 0.020(2) 0.0028(17) -0.0019(16) -0.0021(16)
C75 0.021(2) 0.025(2) 0.034(3) 0.0048(19) -0.0038(19) -0.0022(18)
C76 0.017(2) 0.031(3) 0.050(3) 0.017(2) 0.006(2) -0.0014(19)
C77 0.029(3) 0.029(3) 0.046(3) 0.004(2) 0.014(2) 0.005(2)
C78 0.031(3) 0.030(3) 0.030(3) -0.003(2) 0.006(2) 0.000(2)
C79 0.023(2) 0.015(2) 0.021(2) -0.0005(16) -0.0056(17) -0.0001(16)
C80 0.020(2) 0.018(2) 0.024(2) 0.0001(17) -0.0031(17) -0.0021(16)
C81 0.020(2) 0.020(2) 0.035(3) 0.0006(19) -0.0027(18) -0.0035(17)
C82 0.025(2) 0.017(2) 0.047(3) 0.001(2) -0.013(2) -0.0046(18)
C83 0.041(3) 0.019(2) 0.036(3) -0.0057(19) -0.021(2) -0.001(2)
C84 0.037(3) 0.020(2) 0.022(2) -0.0050(18) -0.0081(19) 0.0037(19)
C85 0.031(2) 0.018(2) 0.015(2) -0.0002(16) -0.0020(17) -0.0040(18)
C86 0.023(2) 0.022(2) 0.018(2) -0.0025(17) 0.0007(17) -0.0067(17)
C87 0.025(2) 0.033(3) 0.021(2) -0.0057(19) 0.0025(18) -0.0100(19)
C88 0.040(3) 0.037(3) 0.024(2) -0.008(2) 0.006(2) -0.022(2)
C89 0.059(4) 0.022(2) 0.032(3) -0.002(2) 0.006(2) -0.015(2)
C90 0.040(3) 0.021(2) 0.030(3) 0.0017(19) -0.002(2) -0.002(2)
C91 0.021(2) 0.027(2) 0.013(2) -0.0003(16) -0.0011(16) 0.0009(17)
C92 0.018(2) 0.024(2) 0.021(2) -0.0051(17) 0.0015(16) -0.0010(17)
C93 0.023(2) 0.030(3) 0.035(3) -0.006(2) 0.003(2) -0.0061(19)
C94 0.020(2) 0.048(3) 0.035(3) -0.006(2) -0.003(2) -0.005(2)
C95 0.022(2) 0.047(3) 0.034(3) 0.003(2) -0.004(2) 0.009(2)
C96 0.033(3) 0.029(3) 0.029(3) 0.005(2) -0.004(2) 0.006(2)
C97 0.053(3) 0.057(4) 0.047(3) 0.000(2) 0.007(2) -0.031(3)
C98 0.0546(13) 0.0527(14) 0.0549(14) -0.0037(9) -0.0062(9) -0.0116(9)
C99 0.0578(13) 0.0563(14) 0.0567(14) -0.0076(9) -0.0038(9) -0.0125(9)
C100 0.049(2) 0.034(3) 0.045(3) -0.007(2) 0.003(2) 0.0001(19)
C101 0.054(4) 0.032(3) 0.030(3) 0.011(2) 0.004(2) 0.011(2)
C102 0.078(5) 0.039(3) 0.042(3) -0.011(3) -0.031(3) 0.015(3)
C103 0.033(3) 0.040(3) 0.080(5) -0.003(3) -0.016(3) 0.001(3)
C104 0.029(3) 0.032(3) 0.048(3) 0.001(2) 0.000(2) -0.002(2)
C105 0.033(3) 0.019(2) 0.026(2) 0.0022(18) -0.0051(19) -0.0006(19)
C106 0.032(3) 0.039(3) 0.047(3) 0.000(3) -0.008(2) 0.007(2)
C107 0.0523(14) 0.0539(15) 0.0558(16) 0.0011(10) -0.0068(10) -0.0082(9)
C108 0.0475(13) 0.0464(14) 0.0492(14) -0.0048(9) -0.0100(10) -0.0123(9)
C109 0.033(3) 0.033(3) 0.014(2) -0.0043(18) 0.0023(18) -0.011(2)
C110 0.025(2) 0.031(3) 0.026(2) -0.0017(19) 0.0013(19) -0.0009(19)
C111 0.026(2) 0.032(3) 0.029(3) 0.004(2) 0.0013(19) -0.010(2)
C112 0.027(2) 0.028(2) 0.025(2) -0.0004(19) -0.0027(19) -0.0123(19)
C113 0.072(3) 0.042(3) 0.033(2) 0.007(2) 0.0021(18) -0.004(2)
C114 0.0651(15) 0.0679(16) 0.0616(13) 0.0020(10) 0.0015(8) -0.0054(9)
C115 0.0602(14) 0.0632(15) 0.0623(14) -0.0016(10) -0.0003(8) -0.0064(9)
C116 0.039(3) 0.061(4) 0.056(2) -0.003(3) -0.0067(17) 0.019(2)
C117 0.058(4) 0.035(3) 0.032(3) -0.012(2) -0.020(3) 0.003(3)
C118 0.049(4) 0.060(4) 0.039(3) -0.022(3) 0.001(3) -0.015(3)
C119 0.071(4) 0.036(3) 0.030(3) -0.002(2) -0.001(3) -0.016(3)
C120 0.053(4) 0.030(3) 0.042(3) -0.012(2) -0.010(3) 0.007(2)
Ca7 0.0173(4) 0.0173(4) 0.0175(4) -0.0018(3) -0.0018(3) -0.0041(3)
Ca8 0.0239(4) 0.0165(4) 0.0225(5) -0.0038(3) -0.0032(3) -0.0021(3)
Ca9 0.0300(5) 0.0190(4) 0.0181(4) -0.0033(3) -0.0028(4) 0.0017(4)
O13 0.0294(17) 0.0311(18) 0.0212(16) -0.0016(13) -0.0008(13) -0.0138(14)
O14 0.0287(17) 0.0248(17) 0.0263(17) -0.0008(13) -0.0101(14) -0.0055(13)
O15 0.035(2) 0.032(2) 0.085(2) -0.0032(19) -0.0053(14) 0.0046(17)
O16 0.053(2) 0.0242(19) 0.075(2) -0.0011(12) -0.008(2) -0.0097(18)
O17 0.070(3) 0.0265(19) 0.034(2) -0.0084(16) -0.0199(19) -0.0028(18)
O18 0.059(2) 0.047(2) 0.0437(17) -0.0038(17) 0.0224(19) 0.0135(19)
C121 0.0353(8) 0.0297(11) 0.0305(10) 0.0015(8) -0.0022(7) -0.0021(8)
C122 0.0318(9) 0.0284(11) 0.0302(10) 0.0016(8) -0.0036(7) -0.0045(8)
C123 0.0344(9) 0.0350(12) 0.0365(11) 0.0009(8) -0.0047(8) -0.0078(9)
C124 0.0397(10) 0.0384(12) 0.0405(11) -0.0008(9) -0.0082(8) -0.0092(9)
C125 0.0448(10) 0.0405(12) 0.0404(11) -0.0033(9) -0.0073(8) -0.0065(9)
C126 0.0416(10) 0.0370(12) 0.0349(11) -0.0028(8) -0.0032(8) -0.0036(9)
C127 0.0360(8) 0.0327(12) 0.0350(11) 0.0019(8) -0.0008(7) -0.0031(8)
C128 0.0379(9) 0.0348(12) 0.0384(11) 0.0011(8) -0.0047(8) -0.0051(9)
C129 0.0405(10) 0.0423(12) 0.0464(11) 0.0021(9) -0.0040(8) -0.0089(9)
C130 0.0445(10) 0.0489(13) 0.0517(12) 0.0033(9) 0.0004(8) -0.0085(9)
C131 0.0429(10) 0.0473(13) 0.0485(11) 0.0039(9) 0.0036(8) -0.0064(9)
C132 0.0417(9) 0.0419(12) 0.0418(11) 0.0014(9) 0.0043(8) -0.0040(9)
C133 0.020(2) 0.025(2) 0.017(2) 0.0024(17) 0.0017(16) -0.0034(17)
C134 0.021(2) 0.026(2) 0.017(2) -0.0004(17) 0.0009(16) -0.0052(18)
C135 0.024(2) 0.036(3) 0.029(3) -0.003(2) 0.0025(19) -0.010(2)
C136 0.017(2) 0.060(4) 0.036(3) 0.006(3) -0.002(2) -0.012(2)
C137 0.021(2) 0.048(3) 0.039(3) 0.018(2) -0.002(2) 0.004(2)
C138 0.025(2) 0.031(3) 0.036(3) 0.012(2) 0.002(2) 0.001(2)
C139 0.022(2) 0.022(2) 0.015(2) -0.0010(16) -0.0011(16) -0.0035(17)
C140 0.022(2) 0.022(2) 0.025(2) -0.0067(18) -0.0034(17) -0.0017(17)
C141 0.021(2) 0.031(2) 0.026(2) -0.0077(19) -0.0008(18) -0.0048(19)
C142 0.029(2) 0.039(3) 0.025(2) -0.005(2) 0.0011(19) -0.018(2)
C143 0.043(3) 0.027(3) 0.037(3) 0.004(2) -0.003(2) -0.016(2)
C144 0.033(3) 0.023(2) 0.030(3) 0.0065(19) -0.007(2) -0.0043(19)
C145 0.0564(10) 0.0503(13) 0.0503(11) -0.0021(9) -0.0037(7) -0.0039(9)
C146 0.0505(10) 0.0467(13) 0.0485(11) -0.0039(9) -0.0020(8) -0.0053(9)
C147 0.0542(11) 0.0539(13) 0.0563(12) -0.0025(9) -0.0013(8) -0.0104(9)
C148 0.0613(12) 0.0608(14) 0.0613(13) 0.0013(9) 0.0001(8) -0.0132(10)
C149 0.0665(12) 0.0639(14) 0.0627(12) 0.0032(9) -0.0015(8) -0.0117(9)
C150 0.0641(11) 0.0588(13) 0.0560(12) 0.0030(9) -0.0035(8) -0.0071(9)
C153 0.0622(12) 0.0656(14) 0.0687(13) -0.0046(9) -0.0054(9) -0.0141(9)
C152 0.0547(12) 0.0522(13) 0.0540(12) -0.0045(9) -0.0062(9) -0.0062(9)
C151 0.0554(10) 0.0521(13) 0.0518(12) -0.0042(9) -0.0064(7) -0.0037(9)
C156 0.0653(11) 0.0644(14) 0.0593(12) -0.0006(9) -0.0120(8) -0.0034(9)
C155 0.0725(13) 0.0740(15) 0.0722(14) -0.0024(9) -0.0092(9) -0.0105(10)
C154 0.0717(14) 0.0740(15) 0.0736(14) -0.0027(9) -0.0094(8) -0.0117(10)
C157 0.037(3) 0.030(3) 0.023(2) 0.0002(19) -0.003(2) -0.011(2)
C158 0.028(3) 0.038(3) 0.030(3) 0.002(2) 0.000(2) -0.003(2)
C159 0.029(3) 0.038(3) 0.035(3) 0.004(2) -0.002(2) -0.014(2)
C160 0.034(3) 0.041(3) 0.030(3) -0.002(2) -0.001(2) -0.020(2)
C161 0.052(3) 0.026(3) 0.047(3) 0.005(2) -0.024(3) -0.005(2)
C162 0.050(4) 0.043(4) 0.079(5) -0.007(3) -0.033(4) 0.012(3)
C163 0.045(3) 0.053(4) 0.068(4) 0.017(3) -0.030(3) -0.022(3)
C164 0.061(4) 0.033(3) 0.088(5) -0.014(3) -0.049(4) -0.002(3)
C165 0.0680(16) 0.0643(13) 0.0679(16) -0.0032(9) -0.0082(10) -0.0086(10)
C166 0.0622(14) 0.0644(14) 0.0631(14) -0.0017(8) -0.0108(10) -0.0082(9)
C167 0.0579(14) 0.0602(12) 0.0584(14) -0.0021(9) -0.0064(10) -0.0119(9)
C168 0.0510(14) 0.0465(15) 0.0482(14) -0.0016(9) -0.0009(9) -0.0063(9)
C169 0.0596(12) 0.0575(14) 0.0527(13) 0.0031(9) -0.0029(9) -0.0074(9)
C170 0.0612(13) 0.0637(15) 0.0604(12) 0.0021(9) -0.0023(9) -0.0066(9)
C171 0.0585(13) 0.0600(14) 0.0597(13) 0.0004(9) -0.0028(8) -0.0080(9)
C172 0.0551(13) 0.0603(14) 0.0584(12) 0.0009(9) -0.0047(8) -0.0047(9)
C173 0.0731(14) 0.0696(16) 0.0711(13) -0.0019(10) 0.0007(9) -0.0074(10)
C174 0.0788(14) 0.0816(17) 0.0835(14) 0.0001(10) -0.0055(8) -0.0129(10)
C175 0.0837(15) 0.0878(17) 0.0860(15) -0.0030(10) -0.0094(8) -0.0136(10)
C176 0.0806(15) 0.0795(16) 0.0740(13) -0.0001(10) -0.0115(9) -0.0074(10)
C177 0.0683(15) 0.0639(15) 0.0654(12) -0.0069(9) -0.0083(9) -0.0101(10)
C178 0.0747(16) 0.0750(16) 0.0777(14) -0.0020(9) -0.0053(9) -0.0151(10)
C179 0.0788(16) 0.0776(16) 0.0785(14) 0.0009(9) -0.0030(9) -0.0146(10)
C180 0.0751(15) 0.0697(15) 0.0663(12) 0.0039(9) -0.0037(10) -0.0098(10)

loop_
_atom_type_symbol
_atom_type_description
_atom_type_scat_dispersion_real
_atom_type_scat_dispersion_imag
_atom_type_scat_source
C C 0.0033 0.0016 'International Tables Vol C Tables 4.2.6.8 and 6.1.1.4'
H H 0.0000 0.0000 'International Tables Vol C Tables 4.2.6.8 and 6.1.1.4'
Ca Ca 0.2262 0.3064 'International Tables Vol C Tables 4.2.6.8 and 6.1.1.4'
O O 0.0106 0.0060 'International Tables Vol C Tables 4.2.6.8 and 6.1.1.4'

loop_
_geom_angle_atom_site_label_1
_geom_angle_atom_site_label_2
_geom_angle_atom_site_label_3
_geom_angle
Ca2 Ca1 Ca3 59.65(2)
O1 Ca1 Ca2 130.80(9)
O1 Ca1 Ca3 137.76(8)
O1 Ca1 O2 71.18(12)
O1 Ca1 C1 96.22(12)
O1 Ca1 C2 123.29(13)
O1 Ca1 C7 81.28(12)
O1 Ca1 C8 82.55(13)
O1 Ca1 C13 103.67(12)
O1 Ca1 C14 128.38(13)
O1 Ca1 C19 86.99(12)
O1 Ca1 C20 89.92(13)
O2 Ca1 Ca2 141.17(9)
O2 Ca1 Ca3 130.35(9)
O2 Ca1 C1 89.47(13)
O2 Ca1 C2 93.30(13)
O2 Ca1 C7 106.59(13)
O2 Ca1 C8 130.44(14)
O2 Ca1 C13 79.87(12)
O2 Ca1 C14 82.39(13)
O2 Ca1 C19 95.51(12)
O2 Ca1 C20 121.69(14)
C1 Ca1 Ca2 59.96(8)
C1 Ca1 Ca3 116.85(9)
C1 Ca1 C7 27.90(12)
C1 Ca1 C13 152.87(12)
C1 Ca1 C19 174.75(12)
C2 Ca1 Ca2 48.40(10)
C2 Ca1 Ca3 94.24(10)
C2 Ca1 C1 27.64(13)
C2 Ca1 C7 50.58(13)
C2 Ca1 C8 66.95(14)
C2 Ca1 C13 127.51(13)
C2 Ca1 C14 101.17(14)
C2 Ca1 C19 149.67(13)
C7 Ca1 Ca2 57.41(8)
C7 Ca1 Ca3 115.82(8)
C8 Ca1 Ca2 48.48(10)
C8 Ca1 Ca3 97.31(10)
C8 Ca1 C1 51.77(13)
C8 Ca1 C7 26.19(13)
C8 Ca1 C13 148.48(13)
C8 Ca1 C19 124.89(13)
C13 Ca1 Ca2 115.87(8)
C13 Ca1 Ca3 57.21(8)
C13 Ca1 C7 173.01(12)
C14 Ca1 Ca2 97.37(10)
C14 Ca1 Ca3 48.01(10)
C14 Ca1 C1 127.75(13)
C14 Ca1 C7 149.90(13)
C14 Ca1 C8 143.85(14)
C14 Ca1 C13 26.48(13)
C14 Ca1 C19 51.67(13)
C19 Ca1 Ca2 114.83(8)
C19 Ca1 Ca3 58.43(8)
C19 Ca1 C7 149.90(12)
C19 Ca1 C13 28.08(11)
C20 Ca1 Ca2 92.92(10)
C20 Ca1 Ca3 48.15(10)
C20 Ca1 C1 148.41(13)
C20 Ca1 C2 139.29(14)
C20 Ca1 C7 124.84(13)
C20 Ca1 C8 98.81(14)
C20 Ca1 C13 51.03(13)
C20 Ca1 C14 67.26(14)
C20 Ca1 C19 27.02(13)
Ca3 Ca2 Ca1 60.27(2)
O3 Ca2 Ca1 140.17(8)
O3 Ca2 Ca3 129.33(9)
O3 Ca2 C2 134.77(13)
O3 Ca2 C7 94.24(12)
O3 Ca2 C8 93.03(13)
O3 Ca2 C25 93.45(12)
O3 Ca2 C26 119.37(13)
O3 Ca2 C31 77.96(12)
O3 Ca2 C32 81.02(13)
O4 Ca2 Ca1 130.29(9)
O4 Ca2 Ca3 139.55(10)
O4 Ca2 O3 71.39(12)
O4 Ca2 C2 82.32(13)
O4 Ca2 C7 92.90(13)
O4 Ca2 C8 117.04(14)
O4 Ca2 C25 89.65(12)
O4 Ca2 C26 91.75(13)
O4 Ca2 C31 106.01(12)
O4 Ca2 C32 130.58(13)
C2 Ca2 Ca1 47.99(10)
C2 Ca2 Ca3 94.44(10)
C2 Ca2 C7 50.19(13)
C2 Ca2 C8 66.76(14)
C2 Ca2 C25 123.16(13)
C2 Ca2 C31 146.05(13)
C2 Ca2 C32 141.55(14)
C7 Ca2 Ca1 56.79(8)
C7 Ca2 Ca3 115.81(8)
C8 Ca2 Ca1 48.58(10)
C8 Ca2 Ca3 97.91(10)
C8 Ca2 C7 25.88(13)
C8 Ca2 C25 153.20(13)
C8 Ca2 C31 130.46(13)
C25 Ca2 Ca1 116.39(8)
C25 Ca2 Ca3 58.53(8)
C25 Ca2 C7 172.31(12)
C25 Ca2 C31 27.78(11)
C26 Ca2 Ca1 95.37(10)
C26 Ca2 Ca3 48.42(9)
C26 Ca2 C2 97.00(14)
C26 Ca2 C7 145.70(13)
C26 Ca2 C8 142.95(14)
C26 Ca2 C25 26.81(12)
C26 Ca2 C31 50.76(12)
C26 Ca2 C32 67.06(13)
C31 Ca2 Ca1 116.34(8)
C31 Ca2 Ca3 57.60(8)
C31 Ca2 C7 155.66(12)
C32 Ca2 Ca1 96.99(9)
C32 Ca2 Ca3 48.32(9)
C32 Ca2 C7 130.08(13)
C32 Ca2 C8 104.32(14)
C32 Ca2 C25 51.32(12)
C32 Ca2 C31 26.47(12)
Ca2 Ca3 Ca1 60.08(2)
O5 Ca3 Ca1 132.58(10)
O5 Ca3 Ca2 138.68(10)
O5 Ca3 C13 94.69(13)
O5 Ca3 C14 118.77(14)
O5 Ca3 C19 81.43(12)
O5 Ca3 C20 84.81(13)
O5 Ca3 C25 106.97(12)
O5 Ca3 C26 130.38(14)
O5 Ca3 C31 90.50(12)
O5 Ca3 C32 90.66(13)
O6 Ca3 Ca1 134.19(10)
O6 Ca3 Ca2 130.26(9)
O6 Ca3 O5 73.54(13)
O6 Ca3 C13 89.88(12)
O6 Ca3 C14 87.73(14)
O6 Ca3 C19 108.76(12)
O6 Ca3 C20 133.27(14)
O6 Ca3 C25 81.85(12)
O6 Ca3 C26 82.09(13)
O6 Ca3 C31 97.74(12)
O6 Ca3 C32 122.67(14)
C13 Ca3 Ca1 56.36(8)
C13 Ca3 Ca2 115.47(8)
C13 Ca3 C19 27.43(11)
C13 Ca3 C25 153.37(12)
C13 Ca3 C31 171.76(11)
C14 Ca3 Ca1 47.95(10)
C14 Ca3 Ca2 97.70(10)
C14 Ca3 C13 26.08(13)
C14 Ca3 C19 50.11(13)
C14 Ca3 C20 67.03(14)
C14 Ca3 C25 127.70(13)
C14 Ca3 C26 102.31(14)
C14 Ca3 C31 150.47(13)
C14 Ca3 C32 143.86(14)
C19 Ca3 Ca1 55.33(8)
C19 Ca3 Ca2 112.33(8)
C19 Ca3 C25 168.27(11)
C20 Ca3 Ca1 47.82(10)
C20 Ca3 Ca2 93.03(10)
C20 Ca3 C13 50.54(12)
C20 Ca3 C19 25.58(12)
C20 Ca3 C25 144.74(13)
C20 Ca3 C31 123.86(13)
C25 Ca3 Ca1 113.76(8)
C25 Ca3 Ca2 55.96(8)
C26 Ca3 Ca1 95.17(10)
C26 Ca3 Ca2 48.36(9)
C26 Ca3 C13 128.31(13)
C26 Ca3 C19 148.04(13)
C26 Ca3 C20 139.63(14)
C26 Ca3 C25 25.58(12)
C26 Ca3 C31 50.43(12)
C31 Ca3 Ca1 115.53(8)
C31 Ca3 Ca2 56.94(8)
C31 Ca3 C19 148.58(12)
C31 Ca3 C25 27.28(11)
C32 Ca3 Ca1 97.11(10)
C32 Ca3 Ca2 48.68(10)
C32 Ca3 C13 147.09(13)
C32 Ca3 C19 123.11(13)
C32 Ca3 C20 97.89(14)
C32 Ca3 C25 50.13(12)
C32 Ca3 C26 67.23(13)
C32 Ca3 C31 26.10(12)
C37 O1 Ca1 119.1(3)
C37 O1 C40 109.5(3)
C40 O1 Ca1 123.0(3)
C41 O2 Ca1 120.3(3)
C44 O2 Ca1 127.4(3)
C44 O2 C41 107.9(4)
C53 O3 Ca2 124.7(3)
C56 O3 Ca2 119.6(3)
C56 O3 C53 109.5(3)
C57 O4 Ca2 130.6(4)
C57 O4 C60 107.0(5)
C60 O4 Ca2 117.6(4)
C45 O5 Ca3 120.8(3)
C48 O5 Ca3 132.0(3)
C48 O5 C45 105.5(4)
C49 O6 Ca3 132.4(3)
C52 O6 Ca3 121.0(3)
C52 O6 C49 106.0(4)
C2 C1 Ca1 56.8(2)
C2 C1 C7 117.5(4)
C6 C1 Ca1 134.6(3)
C6 C1 C2 121.3(4)
C6 C1 C7 121.2(4)
C7 C1 Ca1 79.6(2)
Ca1 C2 Ca2 83.61(13)
C1 C2 Ca1 95.6(3)
C1 C2 Ca2 105.1(3)
C3 C2 Ca1 121.7(3)
C3 C2 Ca2 128.0(3)
C3 C2 C1 115.1(4)
C2 C3 H3 118.1
C4 C3 C2 123.8(4)
C4 C3 H3 118.1
C3 C4 H4 120.5
C5 C4 C3 119.1(4)
C5 C4 H4 120.5
C4 C5 H5 120.0
C6 C5 C4 120.0(4)
C6 C5 H5 120.0
C1 C6 H6 119.7
C5 C6 C1 120.5(5)
C5 C6 H6 119.7
Ca1 C7 Ca2 65.81(9)
C1 C7 Ca1 72.5(2)
C1 C7 Ca2 79.8(2)
C8 C7 Ca1 54.3(2)
C8 C7 Ca2 53.4(2)
C8 C7 C1 118.6(4)
C12 C7 Ca1 149.7(3)
C12 C7 Ca2 139.9(3)
C12 C7 C1 120.2(4)
C12 C7 C8 121.2(4)
Ca2 C8 Ca1 82.94(13)
C7 C8 Ca1 99.5(3)
C7 C8 Ca2 100.7(3)
C9 C8 Ca1 130.1(3)
C9 C8 Ca2 121.7(3)
C9 C8 C7 114.8(4)
C8 C9 H9 117.9
C10 C9 C8 124.2(5)
C10 C9 H9 117.9
C9 C10 H10 120.6
C11 C10 C9 118.8(4)
C11 C10 H10 120.6
C10 C11 H11 120.1
C12 C11 C10 119.7(5)
C12 C11 H11 120.1
C7 C12 H12 119.4
C11 C12 C7 121.2(5)
C11 C12 H12 119.4
Ca1 C13 Ca3 66.42(9)
C14 C13 Ca1 54.2(2)
C14 C13 Ca3 53.2(2)
C14 C13 C19 118.6(4)
C18 C13 Ca1 148.0(3)
C18 C13 Ca3 140.5(3)
C18 C13 C14 121.0(4)
C18 C13 C19 120.4(4)
C19 C13 Ca1 74.7(2)
C19 C13 Ca3 78.0(2)
Ca1 C14 Ca3 84.05(13)
C13 C14 Ca1 99.3(3)
C13 C14 Ca3 100.8(3)
C15 C14 Ca1 128.3(3)
C15 C14 Ca3 122.1(3)
C15 C14 C13 115.5(4)
C14 C15 H15 118.1
C16 C15 C14 123.8(5)
C16 C15 H15 118.1
C15 C16 H16 120.4
C17 C16 C15 119.1(5)
C17 C16 H16 120.4
C16 C17 H17 119.9
C16 C17 C18 120.1(5)
C18 C17 H17 119.9
C13 C18 H18 119.8
C17 C18 C13 120.5(5)
C17 C18 H18 119.8
Ca1 C19 Ca3 66.24(9)
C13 C19 Ca1 77.2(2)
C13 C19 Ca3 74.6(2)
C20 C19 Ca1 55.2(2)
C20 C19 Ca3 51.7(2)
C20 C19 C13 117.5(4)
C24 C19 Ca1 139.7(3)
C24 C19 Ca3 148.8(3)
C24 C19 C13 121.3(4)
C24 C19 C20 121.2(4)
Ca1 C20 Ca3 84.03(13)
C19 C20 Ca1 97.7(3)
C19 C20 Ca3 102.7(3)
C21 C20 Ca1 125.2(3)
C21 C20 Ca3 125.4(3)
C21 C20 C19 115.0(4)
C20 C21 H21 117.9
C22 C21 C20 124.3(4)
C22 C21 H21 117.9
C21 C22 H22 120.7
C23 C22 C21 118.6(4)
C23 C22 H22 120.7
C22 C23 H23 119.8
C24 C23 C22 120.3(4)
C24 C23 H23 119.8
C19 C24 H24 119.8
C23 C24 C19 120.4(4)
C23 C24 H24 119.8
Ca2 C25 Ca3 65.51(9)
C26 C25 Ca2 54.9(2)
C26 C25 Ca3 51.6(2)
C26 C25 C31 118.1(4)
C30 C25 Ca2 141.2(3)
C30 C25 Ca3 147.7(3)
C30 C25 C26 120.9(4)
C30 C25 C31 120.9(4)
C31 C25 Ca2 77.5(2)
C31 C25 Ca3 75.2(2)
Ca2 C26 Ca3 83.23(13)
C25 C26 Ca2 98.3(3)
C25 C26 Ca3 102.8(3)
C27 C26 Ca2 126.0(3)
C27 C26 Ca3 124.4(3)
C27 C26 C25 115.3(4)
C26 C27 H27 118.0
C28 C27 C26 124.0(4)
C28 C27 H27 118.0
C27 C28 H28 120.4
C29 C28 C27 119.1(4)
C29 C28 H28 120.4
C28 C29 H29 120.3
C30 C29 C28 119.5(4)
C30 C29 H29 120.3
C25 C30 H30 119.4
C29 C30 C25 121.1(4)
C29 C30 H30 119.4
Ca2 C31 Ca3 65.46(9)
C25 C31 Ca2 74.7(2)
C25 C31 Ca3 77.5(2)
C32 C31 Ca2 54.1(2)
C32 C31 Ca3 52.7(2)
C32 C31 C25 118.3(4)
C36 C31 Ca2 147.2(3)
C36 C31 Ca3 141.9(3)
C36 C31 C25 121.1(4)
C36 C31 C32 120.6(4)
Ca3 C32 Ca2 83.00(13)
C31 C32 Ca2 99.4(3)
C31 C32 Ca3 101.2(3)
C33 C32 Ca2 127.9(3)
C33 C32 Ca3 123.3(3)
C33 C32 C31 115.1(4)
C32 C33 H33 117.9
C34 C33 C32 124.2(4)
C34 C33 H33 117.9
C33 C34 H34 120.4
C35 C34 C33 119.1(4)
C35 C34 H34 120.4
C34 C35 H35 120.1
C34 C35 C36 119.9(4)
C36 C35 H35 120.1
C31 C36 H36 119.4
C35 C36 C31 121.2(4)
C35 C36 H36 119.4
O1 C37 H37A 110.6
O1 C37 H37B 110.6
O1 C37 C38 105.7(4)
H37A C37 H37B 108.7
C38 C37 H37A 110.6
C38 C37 H37B 110.6
C37 C38 H38A 111.4
C37 C38 H38B 111.4
C37 C38 C39 102.1(4)
H38A C38 H38B 109.2
C39 C38 H38A 111.4
C39 C38 H38B 111.4
C38 C39 H39A 111.4
C38 C39 H39B 111.4
H39A C39 H39B 109.2
C40 C39 C38 101.9(4)
C40 C39 H39A 111.4
C40 C39 H39B 111.4
O1 C40 C39 105.7(4)
O1 C40 H40A 110.6
O1 C40 H40B 110.6
C39 C40 H40A 110.6
C39 C40 H40B 110.6
H40A C40 H40B 108.7
O2 C41 H41A 110.4
O2 C41 H41B 110.4
O2 C41 C42 106.6(5)
H41A C41 H41B 108.6
C42 C41 H41A 110.4
C42 C41 H41B 110.4
C41 C42 H42A 110.7
C41 C42 H42B 110.7
H42A C42 H42B 108.8
C43 C42 C41 105.0(6)
C43 C42 H42A 110.7
C43 C42 H42B 110.7
C42 C43 H43A 110.0
C42 C43 H43B 110.0
H43A C43 H43B 108.4
C44 C43 C42 108.3(6)
C44 C43 H43A 110.0
C44 C43 H43B 110.0
O2 C44 H44A 109.9
O2 C44 H44B 109.9
C43 C44 O2 109.0(6)
C43 C44 H44A 109.9
C43 C44 H44B 109.9
H44A C44 H44B 108.3
O5 C45 H45A 110.3
O5 C45 H45B 110.3
O5 C45 C46 106.9(5)
H45A C45 H45B 108.6
C46 C45 H45A 110.3
C46 C45 H45B 110.3
C45 C46 H46A 110.9
C45 C46 H46B 110.9
C45 C46 C47 104.4(5)
H46A C46 H46B 108.9
C47 C46 H46A 110.9
C47 C46 H46B 110.9
C46 C47 H47A 110.9
C46 C47 H47B 110.9
C46 C47 C48 104.4(5)
H47A C47 H47B 108.9
C48 C47 H47A 110.9
C48 C47 H47B 110.9
O5 C48 C47 102.0(5)
O5 C48 H48A 111.4
O5 C48 H48B 111.4
C47 C48 H48A 111.4
C47 C48 H48B 111.4
H48A C48 H48B 109.2
O6 C49 H49A 110.7
O6 C49 H49B 110.7
O6 C49 C50 105.2(5)
H49A C49 H49B 108.8
C50 C49 H49A 110.7
C50 C49 H49B 110.7
C49 C50 H50A 110.8
C49 C50 H50B 110.8
C49 C50 C51 104.9(5)
H50A C50 H50B 108.8
C51 C50 H50A 110.8
C51 C50 H50B 110.8
C50 C51 H51A 111.1
C50 C51 H51B 111.1
H51A C51 H51B 109.0
C52 C51 C50 103.5(5)
C52 C51 H51A 111.1
C52 C51 H51B 111.1
O6 C52 C51 103.3(4)
O6 C52 H52A 111.1
O6 C52 H52B 111.1
C51 C52 H52A 111.1
C51 C52 H52B 111.1
H52A C52 H52B 109.1
O3 C53 H53A 110.6
O3 C53 H53B 110.6
O3 C53 C54 105.9(4)
H53A C53 H53B 108.7
C54 C53 H53A 110.6
C54 C53 H53B 110.6
C53 C54 H54A 111.3
C53 C54 H54B 111.3
C53 C54 C55 102.5(4)
H54A C54 H54B 109.2
C55 C54 H54A 111.3
C55 C54 H54B 111.3
C54 C55 H55A 111.3
C54 C55 H55B 111.3
H55A C55 H55B 109.2
C56 C55 C54 102.4(4)
C56 C55 H55A 111.3
C56 C55 H55B 111.3
O3 C56 C55 105.7(4)
O3 C56 H56A 110.6
O3 C56 H56B 110.6
C55 C56 H56A 110.6
C55 C56 H56B 110.6
H56A C56 H56B 108.7
O4 C57 H57A 110.8
O4 C57 H57B 110.8
O4 C57 C58 105.0(6)
H57A C57 H57B 108.8
C58 C57 H57A 110.8
C58 C57 H57B 110.8
C57 C58 H58A 110.2
C57 C58 H58B 110.2
H58A C58 H58B 108.5
C59 C58 C57 107.7(6)
C59 C58 H58A 110.2
C59 C58 H58B 110.2
C58 C59 H59A 110.5
C58 C59 H59B 110.5
C58 C59 C60 106.1(6)
H59A C59 H59B 108.7
C60 C59 H59A 110.5
C60 C59 H59B 110.5
O4 C60 C59 106.7(5)
O4 C60 H60A 110.4
O4 C60 H60B 110.4
C59 C60 H60A 110.4
C59 C60 H60B 110.4
H60A C60 H60B 108.6
Ca6 Ca4 Ca5 59.34(2)
O7 Ca4 Ca5 139.27(9)
O7 Ca4 Ca6 130.90(9)
O7 Ca4 C61 112.21(12)
O7 Ca4 C62 136.85(14)
O7 Ca4 C68 92.71(13)
O7 Ca4 C73 92.36(12)
O7 Ca4 C74 117.32(13)
O7 Ca4 C79 79.13(12)
O7 Ca4 C80 82.59(13)
O8 Ca4 Ca5 131.79(9)
O8 Ca4 Ca6 134.41(8)
O8 Ca4 O7 73.63(12)
O8 Ca4 C61 80.77(12)
O8 Ca4 C62 84.34(13)
O8 Ca4 C68 119.94(14)
O8 Ca4 C73 89.53(11)
O8 Ca4 C74 88.83(12)
O8 Ca4 C79 108.29(11)
O8 Ca4 C80 132.57(13)
C61 Ca4 Ca5 56.42(8)
C61 Ca4 Ca6 111.81(8)
C61 Ca4 C79 167.52(11)
C62 Ca4 Ca5 47.45(10)
C62 Ca4 Ca6 90.86(10)
C62 Ca4 C61 25.95(13)
C62 Ca4 C73 124.67(13)
C62 Ca4 C74 98.39(14)
C62 Ca4 C79 143.81(13)
C68 Ca4 Ca5 48.50(10)
C68 Ca4 Ca6 98.93(11)
C68 Ca4 C61 50.42(14)
C68 Ca4 C62 66.69(15)
C68 Ca4 C73 150.29(14)
C68 Ca4 C74 144.14(14)
C68 Ca4 C79 126.44(14)
C73 Ca4 Ca5 115.38(8)
C73 Ca4 Ca6 56.82(8)
C73 Ca4 C61 149.40(13)
C73 Ca4 C79 27.40(11)
C74 Ca4 Ca5 96.89(10)
C74 Ca4 Ca6 47.00(9)
C74 Ca4 C61 123.74(13)
C74 Ca4 C73 26.38(12)
C74 Ca4 C79 49.84(12)
C79 Ca4 Ca5 111.71(8)
C79 Ca4 Ca6 55.73(8)
C80 Ca4 Ca5 92.46(10)
C80 Ca4 Ca6 48.40(10)
C80 Ca4 C61 146.66(13)
C80 Ca4 C62 136.69(14)
C80 Ca4 C68 101.27(15)
C80 Ca4 C73 50.55(13)
C80 Ca4 C74 66.46(14)
C80 Ca4 C79 25.50(12)
Ca6 Ca5 Ca4 60.30(2)
O9 Ca5 Ca4 136.13(10)
O9 Ca5 Ca6 132.16(9)
O9 Ca5 O10 73.91(14)
O9 Ca5 C61 108.73(12)
O9 Ca5 C62 133.80(14)
O9 Ca5 C67 89.54(12)
O9 Ca5 C68 90.08(14)
O9 Ca5 C86 120.76(14)
O9 Ca5 C91 82.29(11)
O9 Ca5 C92 84.33(13)
O10 Ca5 Ca4 133.87(9)
O10 Ca5 Ca6 132.55(9)
O10 Ca5 C61 82.89(12)
O10 Ca5 C62 86.01(13)
O10 Ca5 C67 96.66(12)
O10 Ca5 C68 122.76(14)
O10 Ca5 C86 84.58(13)
O10 Ca5 C91 103.21(12)
O10 Ca5 C92 127.56(13)
C61 Ca5 Ca4 56.87(8)
C61 Ca5 Ca6 113.12(8)
C61 Ca5 C91 168.67(11)
C62 Ca5 Ca4 47.88(10)
C62 Ca5 Ca6 91.93(10)
C62 Ca5 C61 26.10(13)
C62 Ca5 C67 51.37(14)
C62 Ca5 C68 66.39(15)
C62 Ca5 C86 97.44(15)
C62 Ca5 C91 143.53(13)
C62 Ca5 C92 138.14(14)
C67 Ca5 Ca4 58.71(8)
C67 Ca5 Ca6 118.45(8)
C67 Ca5 C61 27.88(13)
C67 Ca5 C91 155.40(13)
C68 Ca5 Ca4 47.57(10)
C68 Ca5 Ca6 99.00(10)
C68 Ca5 C61 50.44(13)
C68 Ca5 C67 27.19(14)
C68 Ca5 C91 129.13(14)
C86 Ca5 Ca4 98.09(10)
C86 Ca5 Ca6 48.65(10)
C86 Ca5 C61 122.65(14)
C86 Ca5 C67 148.37(14)
C86 Ca5 C68 144.91(14)
C86 Ca5 C91 49.69(13)
C86 Ca5 C92 66.58(14)
C91 Ca5 Ca4 113.44(8)
C91 Ca5 Ca6 55.75(8)
C92 Ca5 Ca4 94.38(10)
C92 Ca5 Ca6 47.86(9)
C92 Ca5 C61 149.53(13)
C92 Ca5 C67 130.85(14)
C92 Ca5 C68 103.91(15)
C92 Ca5 C91 25.47(13)
Ca5 Ca6 Ca4 60.36(2)
O11 Ca6 Ca4 138.62(8)
O11 Ca6 Ca5 133.80(8)
O11 Ca6 O12 71.34(11)
O11 Ca6 C73 101.29(11)
O11 Ca6 C74 124.32(13)
O11 Ca6 C79 86.36(11)
O11 Ca6 C80 91.41(13)
O11 Ca6 C85 93.98(11)
O11 Ca6 C86 119.76(13)
O11 Ca6 C91 80.13(11)
O11 Ca6 C92 85.24(13)
O12 Ca6 Ca4 130.17(8)
O12 Ca6 Ca5 136.00(8)
O12 Ca6 C73 83.39(11)
O12 Ca6 C74 82.00(12)
O12 Ca6 C79 100.51(11)
O12 Ca6 C80 126.71(13)
O12 Ca6 C85 88.09(11)
O12 Ca6 C86 89.34(12)
O12 Ca6 C91 106.44(12)
O12 Ca6 C92 132.14(13)
C73 Ca6 Ca4 56.49(8)
C73 Ca6 Ca5 116.06(8)
C74 Ca6 Ca4 48.77(10)
C74 Ca6 Ca5 99.20(10)
C74 Ca6 C73 25.94(13)
C74 Ca6 C79 51.17(13)
C74 Ca6 C80 66.82(14)
C74 Ca6 C85 133.78(13)
C74 Ca6 C86 107.45(14)
C74 Ca6 C91 155.41(13)
C74 Ca6 C92 143.27(15)
C79 Ca6 Ca4 57.64(8)
C79 Ca6 Ca5 114.44(9)
C79 Ca6 C73 27.65(11)
C80 Ca6 Ca4 47.24(10)
C80 Ca6 Ca5 92.44(10)
C80 Ca6 C73 50.14(12)
C80 Ca6 C79 26.62(13)
C80 Ca6 C85 144.46(13)
C80 Ca6 C91 120.04(13)
C85 Ca6 Ca4 118.36(8)
C85 Ca6 Ca5 59.34(8)
C85 Ca6 C73 159.07(12)
C85 Ca6 C79 171.01(12)
C85 Ca6 C91 28.14(12)
C86 Ca6 Ca4 97.62(10)
C86 Ca6 Ca5 48.00(10)
C86 Ca6 C73 133.37(13)
C86 Ca6 C79 153.88(13)
C86 Ca6 C80 139.82(14)
C86 Ca6 C85 27.03(13)
C86 Ca6 C91 50.89(13)
C91 Ca6 Ca4 116.05(8)
C91 Ca6 Ca5 58.46(8)
C91 Ca6 C73 169.88(12)
C91 Ca6 C79 143.91(12)
C92 Ca6 Ca4 94.95(11)
C92 Ca6 Ca5 48.56(10)
C92 Ca6 C73 143.21(13)
C92 Ca6 C79 119.48(13)
C92 Ca6 C80 93.96(14)
C92 Ca6 C85 51.68(13)
C92 Ca6 C86 66.61(14)
C92 Ca6 C91 26.67(13)
C97 O7 Ca4 126.6(4)
C97 O7 C100 108.7(4)
C100 O7 Ca4 117.4(3)
C101 O8 Ca4 118.6(3)
C104 O8 Ca4 127.2(3)
C104 O8 C101 108.4(4)
C113 O9 Ca5 120.3(3)
C116 O9 Ca5 130.3(4)
C116 O9 C113 108.5(5)
C117 O10 Ca5 131.7(3)
C120 O10 Ca5 120.8(3)
C120 O10 C117 105.9(4)
C105 O11 Ca6 121.1(3)
C108 O11 Ca6 131.6(3)
C108 O11 C105 106.0(4)
C109 O12 Ca6 116.9(3)
C112 O12 Ca6 127.4(3)
C112 O12 C109 109.3(3)
Ca5 C61 Ca4 66.70(9)
C62 C61 Ca4 53.4(2)
C62 C61 Ca5 53.3(2)
C62 C61 C67 117.7(4)
C66 C61 Ca4 139.7(3)
C66 C61 Ca5 148.0(3)
C66 C61 C62 120.8(5)
C66 C61 C67 121.5(4)
C67 C61 Ca4 78.8(2)
C67 C61 Ca5 73.6(2)
Ca5 C62 Ca4 84.67(13)
C61 C62 Ca4 100.6(3)
C61 C62 Ca5 100.6(3)
C63 C62 Ca4 120.2(3)
C63 C62 Ca5 128.9(3)
C63 C62 C61 115.3(4)
C62 C63 H63 118.0
C64 C63 C62 123.9(5)
C64 C63 H63 118.0
C63 C64 H64 120.6
C65 C64 C63 118.8(5)
C65 C64 H64 120.6
C64 C65 H65 119.8
C64 C65 C66 120.5(5)
C66 C65 H65 119.8
C61 C66 H66 119.7
C65 C66 C61 120.7(5)
C65 C66 H66 119.7
C61 C67 Ca5 78.5(2)
C68 C67 Ca5 57.6(2)
C68 C67 C61 118.2(4)
C72 C67 Ca5 134.8(3)
C72 C67 C61 120.6(4)
C72 C67 C68 121.2(5)
Ca4 C68 Ca5 83.94(14)
C67 C68 Ca4 104.3(3)
C67 C68 Ca5 95.2(3)
C69 C68 Ca4 130.3(3)
C69 C68 Ca5 119.7(3)
C69 C68 C67 114.9(4)
C68 C69 H69 118.1
C70 C69 C68 123.8(5)
C70 C69 H69 118.1
C69 C70 H70 120.3
C71 C70 C69 119.4(5)
C71 C70 H70 120.3
C70 C71 H71 119.9
C72 C71 C70 120.3(5)
C72 C71 H71 119.9
C67 C72 H72 119.8
C71 C72 C67 120.4(5)
C71 C72 H72 119.8
Ca4 C73 Ca6 66.69(9)
C74 C73 Ca4 55.5(2)
C74 C73 Ca6 52.1(2)
C74 C73 C79 118.3(4)
C78 C73 Ca4 139.5(3)
C78 C73 Ca6 148.8(3)
C78 C73 C74 121.1(4)
C78 C73 C79 120.5(4)
C79 C73 Ca4 77.9(2)
C79 C73 Ca6 74.8(2)
Ca6 C74 Ca4 84.22(13)
C73 C74 Ca4 98.1(3)
C73 C74 Ca6 102.0(3)
C75 C74 Ca4 125.0(3)
C75 C74 Ca6 125.6(3)
C75 C74 C73 115.2(4)
C74 C75 H75 118.0
C76 C75 C74 123.9(5)
C76 C75 H75 118.0
C75 C76 H76 120.5
C77 C76 C75 119.0(5)
C77 C76 H76 120.5
C76 C77 H77 119.9
C76 C77 C78 120.1(5)
C78 C77 H77 119.9
C73 C78 H78 119.7
C77 C78 C73 120.5(5)
C77 C78 H78 119.7
Ca6 C79 Ca4 66.63(9)
C73 C79 Ca4 74.7(2)
C73 C79 Ca6 77.6(2)
C80 C79 Ca4 51.3(2)
C80 C79 Ca6 55.8(2)
C80 C79 C73 117.8(4)
C84 C79 Ca4 149.8(3)
C84 C79 Ca6 138.2(3)
C84 C79 C73 121.0(4)
C84 C79 C80 121.2(4)
Ca4 C80 Ca6 84.36(13)
C79 C80 Ca4 103.2(3)
C79 C80 Ca6 97.6(3)
C81 C80 Ca4 125.9(3)
C81 C80 Ca6 124.3(3)
C81 C80 C79 114.9(4)
C80 C81 H81 117.8
C82 C81 C80 124.3(5)
C82 C81 H81 117.8
C81 C82 H82 120.7
C81 C82 C83 118.6(4)
C83 C82 H82 120.7
C82 C83 H83 119.9
C84 C83 C82 120.3(4)
C84 C83 H83 119.9
C79 C84 H84 119.7
C83 C84 C79 120.5(5)
C83 C84 H84 119.7
C86 C85 Ca6 56.8(2)
C86 C85 C91 117.7(4)
C90 C85 Ca6 139.6(3)
C90 C85 C86 121.1(4)
C90 C85 C91 121.1(4)
C91 C85 Ca6 77.0(2)
Ca5 C86 Ca6 83.36(13)
C85 C86 Ca5 105.3(3)
C85 C86 Ca6 96.2(3)
C87 C86 Ca5 123.2(3)
C87 C86 Ca6 127.0(3)
C87 C86 C85 115.2(4)
C86 C87 H87 118.1
C88 C87 C86 123.8(5)
C88 C87 H87 118.1
C87 C88 H88 120.4
C89 C88 C87 119.2(5)
C89 C88 H88 120.4
C88 C89 H89 120.1
C90 C89 C88 119.7(5)
C90 C89 H89 120.1
C85 C90 H90 119.6
C89 C90 C85 120.7(5)
C89 C90 H90 119.6
Ca6 C91 Ca5 65.80(9)
C85 C91 Ca5 77.7(2)
C85 C91 Ca6 74.9(2)
C92 C91 Ca5 52.0(2)
C92 C91 Ca6 54.4(2)
C92 C91 C85 118.1(4)
C96 C91 Ca5 142.4(3)
C96 C91 Ca6 146.6(3)
C96 C91 C85 120.6(4)
C96 C91 C92 121.2(4)
Ca6 C92 Ca5 83.58(13)
C91 C92 Ca5 102.5(3)
C91 C92 Ca6 98.9(3)
C93 C92 Ca5 123.7(3)
C93 C92 Ca6 126.5(3)
C93 C92 C91 115.1(4)
C92 C93 H93 118.0
C94 C93 C92 124.0(5)
C94 C93 H93 118.0
C93 C94 H94 120.5
C95 C94 C93 119.0(5)
C95 C94 H94 120.5
C94 C95 H95 119.9
C94 C95 C96 120.1(5)
C96 C95 H95 119.9
C91 C96 H96 119.8
C95 C96 C91 120.4(5)
C95 C96 H96 119.8
O7 C97 H97A 110.2
O7 C97 H97B 110.2
O7 C97 C98 107.4(5)
H97A C97 H97B 108.5
C98 C97 H97A 110.2
C98 C97 H97B 110.2
C97 C98 H98A 110.3
C97 C98 H98B 110.3
H98A C98 H98B 108.6
C99 C98 C97 106.9(6)
C99 C98 H98A 110.3
C99 C98 H98B 110.3
C98 C99 H99A 110.0
C98 C99 H99B 110.0
C98 C99 C100 108.7(6)
H99A C99 H99B 108.3
C100 C99 H99A 110.0
C100 C99 H99B 110.0
O7 C100 C99 107.1(5)
O7 C100 H10A 110.3
O7 C100 H10B 110.3
C99 C100 H10A 110.3
C99 C100 H10B 110.3
H10A C100 H10B 108.5
O8 C101 H10C 110.3
O8 C101 H10D 110.3
O8 C101 C102 107.0(5)
H10C C101 H10D 108.6
C102 C101 H10C 110.3
C102 C101 H10D 110.3
C101 C102 H10E 111.2
C101 C102 H10F 111.2
C101 C102 C103 102.7(5)
H10E C102 H10F 109.1
C103 C102 H10E 111.2
C103 C102 H10F 111.2
C102 C103 H10G 111.3
C102 C103 H10H 111.3
H10G C103 H10H 109.2
C104 C103 C102 102.3(5)
C104 C103 H10G 111.3
C104 C103 H10H 111.3
O8 C104 C103 105.8(5)
O8 C104 H10I 110.6
O8 C104 H10J 110.6
C103 C104 H10I 110.6
C103 C104 H10J 110.6
H10I C104 H10J 108.7
O11 C105 H10K 110.5
O11 C105 H10L 110.5
O11 C105 C106 106.2(4)
H10K C105 H10L 108.7
C106 C105 H10K 110.5
C106 C105 H10L 110.5
C105 C106 H10M 110.9
C105 C106 H10N 110.9
H10M C106 H10N 108.9
C107 C106 C105 104.2(5)
C107 C106 H10M 110.9
C107 C106 H10N 110.9
C106 C107 H10O 110.4
C106 C107 H10P 110.4
H10O C107 H10P 108.6
C108 C107 C106 106.7(5)
C108 C107 H10O 110.4
C108 C107 H10P 110.4
O11 C108 C107 107.9(5)
O11 C108 H10Q 110.1
O11 C108 H10R 110.1
C107 C108 H10Q 110.1
C107 C108 H10R 110.1
H10Q C108 H10R 108.4
O12 C109 H10S 110.4
O12 C109 H10T 110.4
O12 C109 C110 106.6(4)
H10S C109 H10T 108.6
C110 C109 H10S 110.4
C110 C109 H10T 110.4
C109 C110 H11A 111.4
C109 C110 H11B 111.4
C109 C110 C111 102.1(4)
H11A C110 H11B 109.2
C111 C110 H11A 111.4
C111 C110 H11B 111.4
C110 C111 H11C 111.4
C110 C111 H11D 111.4
H11C C111 H11D 109.2
C112 C111 C110 102.0(4)
C112 C111 H11C 111.4
C112 C111 H11D 111.4
O12 C112 C111 105.0(4)
O12 C112 H11E 110.7
O12 C112 H11F 110.7
C111 C112 H11E 110.7
C111 C112 H11F 110.7
H11E C112 H11F 108.8
O9 C113 H11G 110.5
O9 C113 H11H 110.5
O9 C113 C114 106.2(6)
H11G C113 H11H 108.7
C114 C113 H11G 110.5
C114 C113 H11H 110.5
C113 C114 H11I 109.8
C113 C114 H11J 109.8
H11I C114 H11J 108.2
C115 C114 C113 109.5(7)
C115 C114 H11I 109.8
C115 C114 H11J 109.8
C114 C115 H11K 110.6
C114 C115 H11L 110.6
C114 C115 C116 105.5(6)
H11K C115 H11L 108.8
C116 C115 H11K 110.6
C116 C115 H11L 110.6
O9 C116 C115 106.9(6)
O9 C116 H11M 110.3
O9 C116 H11N 110.3
C115 C116 H11M 110.3
C115 C116 H11N 110.3
H11M C116 H11N 108.6
O10 C117 H11O 111.1
O10 C117 H11P 111.1
O10 C117 C118 103.5(5)
H11O C117 H11P 109.0
C118 C117 H11O 111.1
C118 C117 H11P 111.1
C117 C118 H11Q 110.9
C117 C118 H11R 110.9
C117 C118 C119 104.4(5)
H11Q C118 H11R 108.9
C119 C118 H11Q 110.9
C119 C118 H11R 110.9
C118 C119 H11S 110.9
C118 C119 H11T 110.9
H11S C119 H11T 108.9
C120 C119 C118 104.4(5)
C120 C119 H11S 110.9
C120 C119 H11T 110.9
O10 C120 C119 107.1(5)
O10 C120 H12A 110.3
O10 C120 H12B 110.3
C119 C120 H12A 110.3
C119 C120 H12B 110.3
H12A C120 H12B 108.6
Ca9 Ca7 Ca8 59.83(2)
O13 Ca7 Ca8 131.90(9)
O13 Ca7 Ca9 136.44(8)
O13 Ca7 C121 98.72(13)
O13 Ca7 C122 124.33(14)
O13 Ca7 C127 81.83(13)
O13 Ca7 C128 84.26(15)
O13 Ca7 C133 105.12(12)
O13 Ca7 C134 129.58(13)
O13 Ca7 C139 88.27(11)
O13 Ca7 C140 89.81(13)
O14 Ca7 Ca8 137.21(8)
O14 Ca7 Ca9 132.99(9)
O14 Ca7 O13 71.80(11)
O14 Ca7 C121 87.10(13)
O14 Ca7 C122 89.73(14)
O14 Ca7 C127 102.88(13)
O14 Ca7 C128 127.91(15)
O14 Ca7 C133 82.05(11)
O14 Ca7 C134 84.13(13)
O14 Ca7 C139 97.34(11)
O14 Ca7 C140 122.63(13)
C121 Ca7 Ca8 57.72(10)
C121 Ca7 Ca9 115.22(10)
C121 Ca7 C133 149.09(13)
C121 Ca7 C139 172.64(13)
C122 Ca7 Ca8 47.80(11)
C122 Ca7 Ca9 94.60(12)
C122 Ca7 C121 26.49(15)
C122 Ca7 C127 51.04(15)
C122 Ca7 C133 124.18(14)
C122 Ca7 C139 147.06(14)
C127 Ca7 Ca8 57.76(10)
C127 Ca7 Ca9 115.96(10)
C127 Ca7 C121 28.07(14)
C127 Ca7 C133 172.58(13)
C127 Ca7 C139 153.34(14)
C128 Ca7 Ca8 47.85(13)
C128 Ca7 Ca9 96.09(13)
C128 Ca7 C121 51.02(16)
C128 Ca7 C122 66.54(17)
C128 Ca7 C127 26.49(16)
C128 Ca7 C133 149.82(15)
C128 Ca7 C139 128.13(15)
C128 Ca7 C140 102.17(16)
C133 Ca7 Ca8 114.88(8)
C133 Ca7 Ca9 57.19(8)
C134 Ca7 Ca8 95.73(11)
C134 Ca7 Ca9 48.91(10)
C134 Ca7 C121 124.15(15)
C134 Ca7 C122 98.33(16)
C134 Ca7 C127 147.83(15)
C134 Ca7 C128 142.16(17)
C134 Ca7 C133 26.10(13)
C134 Ca7 C139 50.97(13)
C134 Ca7 C140 66.70(14)
C139 Ca7 Ca8 115.66(8)
C139 Ca7 Ca9 57.53(8)
C139 Ca7 C133 27.67(11)
C140 Ca7 Ca8 95.60(11)
C140 Ca7 Ca9 47.36(11)
C140 Ca7 C121 150.20(14)
C140 Ca7 C122 140.45(16)
C140 Ca7 C127 128.33(15)
C140 Ca7 C133 50.32(13)
C140 Ca7 C139 26.39(12)
Ca9 Ca8 Ca7 59.67(2)
O15 Ca8 Ca7 131.98(12)
O15 Ca8 Ca9 135.96(12)
O15 Ca8 C121 100.49(16)
O15 Ca8 C122 124.62(17)
O15 Ca8 C127 84.13(16)
O15 Ca8 C128 84.80(17)
O15 Ca8 C145 102.34(18)
O15 Ca8 C146 126.7(2)
O15 Ca8 C152 87.04(15)
O15 Ca8 C151 86.39(15)
O16 Ca8 Ca7 136.34(12)
O16 Ca8 Ca9 131.23(12)
O16 Ca8 O15 74.04(15)
O16 Ca8 C121 89.01(15)
O16 Ca8 C122 88.60(16)
O16 Ca8 C127 105.52(16)
O16 Ca8 C128 129.45(18)
O16 Ca8 C145 82.71(18)
O16 Ca8 C146 83.71(19)
O16 Ca8 C152 123.60(16)
O16 Ca8 C151 99.06(15)
C121 Ca8 Ca7 55.89(9)
C121 Ca8 Ca9 113.32(10)
C122 Ca8 Ca7 48.30(11)
C122 Ca8 Ca9 94.85(12)
C122 Ca8 C121 25.53(15)
C122 Ca8 C127 50.06(15)
C122 Ca8 C145 127.55(18)
C122 Ca8 C146 101.95(19)
C122 Ca8 C152 141.78(15)
C122 Ca8 C151 148.89(14)
C127 Ca8 Ca7 55.56(10)
C127 Ca8 Ca9 113.67(10)
C127 Ca8 C121 27.42(14)
C128 Ca8 Ca7 47.43(13)
C128 Ca8 Ca9 95.63(13)
C128 Ca8 C121 50.00(16)
C128 Ca8 C122 66.59(17)
C128 Ca8 C127 25.48(16)
C128 Ca8 C145 147.41(18)
C128 Ca8 C146 142.2(2)
C128 Ca8 C152 99.84(16)
C128 Ca8 C151 125.25(15)
C145 Ca8 Ca7 115.62(13)
C145 Ca8 Ca9 57.15(13)
C145 Ca8 C121 152.47(16)
C145 Ca8 C127 170.81(16)
C146 Ca8 Ca7 97.20(15)
C146 Ca8 Ca9 47.95(15)
C146 Ca8 C121 127.30(18)
C146 Ca8 C127 149.04(18)
C146 Ca8 C145 25.81(19)
C146 Ca8 C152 66.14(18)
C146 Ca8 C151 49.78(16)
C152 Ca8 Ca7 95.51(10)
C152 Ca8 Ca9 49.36(10)
C152 Ca8 C121 147.22(14)
C152 Ca8 C127 125.11(15)
C152 Ca8 C145 49.73(16)
C152 Ca8 C151 25.70(6)
C151 Ca8 Ca7 114.75(9)
C151 Ca8 Ca9 57.63(9)
C151 Ca8 C121 170.63(13)
C151 Ca8 C127 150.00(13)
C151 Ca8 C145 26.98(14)
Ca7 Ca9 Ca8 60.50(3)
O17 Ca9 Ca7 133.74(11)
O17 Ca9 Ca8 133.66(11)
O17 Ca9 C133 102.04(13)
O17 Ca9 C134 127.10(14)
O17 Ca9 C139 85.78(12)
O17 Ca9 C140 85.42(14)
O17 Ca9 C145 99.14(16)
O17 Ca9 C146 123.29(18)
O17 Ca9 C152 85.47(14)
O17 Ca9 C151 84.31(12)
O18 Ca9 Ca7 132.90(13)
O18 Ca9 Ca8 134.49(12)
O18 Ca9 O17 73.78(17)
O18 Ca9 C133 83.46(14)
O18 Ca9 C134 85.49(15)
O18 Ca9 C139 99.97(14)
O18 Ca9 C140 123.93(15)
O18 Ca9 C145 87.21(17)
O18 Ca9 C146 86.81(19)
O18 Ca9 C152 128.30(15)
O18 Ca9 C151 104.33(14)
C133 Ca9 Ca7 56.83(8)
C133 Ca9 Ca8 115.17(8)
C133 Ca9 C139 27.43(11)
C133 Ca9 C145 153.40(16)
C133 Ca9 C151 171.20(12)
C134 Ca9 Ca7 47.60(10)
C134 Ca9 Ca8 95.29(10)
C134 Ca9 C133 26.14(13)
C134 Ca9 C139 50.13(13)
C134 Ca9 C145 128.39(17)
C134 Ca9 C152 141.07(14)
C134 Ca9 C151 148.54(13)
C139 Ca9 Ca7 56.40(8)
C139 Ca9 Ca8 115.21(8)
C139 Ca9 C151 149.94(11)
C140 Ca9 Ca7 48.77(10)
C140 Ca9 Ca8 97.26(10)
C140 Ca9 C133 50.43(13)
C140 Ca9 C134 66.76(14)
C140 Ca9 C139 25.60(13)
C140 Ca9 C145 148.21(17)
C140 Ca9 C146 144.59(18)
C140 Ca9 C152 100.12(15)
C140 Ca9 C151 125.03(13)
C145 Ca9 Ca7 116.38(13)
C145 Ca9 Ca8 57.10(13)
C145 Ca9 C139 172.25(15)
C145 Ca9 C151 26.79(14)
C146 Ca9 Ca7 98.38(15)
C146 Ca9 Ca8 48.54(15)
C146 Ca9 C133 128.50(18)
C146 Ca9 C134 102.84(18)
C146 Ca9 C139 150.75(17)
C146 Ca9 C145 25.68(19)
C146 Ca9 C152 65.91(18)
C146 Ca9 C151 49.29(17)
C152 Ca9 Ca7 95.46(10)
C152 Ca9 Ca8 48.39(10)
C152 Ca9 C133 147.93(13)
C152 Ca9 C139 125.57(13)
C152 Ca9 C145 49.51(16)
C152 Ca9 C151 25.28(5)
C151 Ca9 Ca7 114.37(9)
C151 Ca9 Ca8 56.40(9)
C157 O13 Ca7 118.3(3)
C160 O13 Ca7 127.9(3)
C160 O13 C157 109.0(4)
C161 O14 Ca7 120.3(3)
C164 O14 Ca7 131.5(3)
C164 O14 C161 107.1(4)
C173 O15 Ca8 125.9(5)
C176 O15 Ca8 129.2(5)
C176 O15 C173 105.0(6)
C177 O16 Ca8 125.9(4)
C177 O16 C180 104.9(6)
C180 O16 Ca8 129.1(4)
C165 O17 Ca9 127.3(4)
C168 O17 Ca9 120.6(3)
C168 O17 C165 107.9(5)
C169 O18 Ca9 119.3(4)
C172 O18 Ca9 132.6(4)
C172 O18 C169 108.1(5)
Ca7 C121 Ca8 66.38(11)
C122 C121 Ca7 55.3(3)
C122 C121 Ca8 52.0(3)
C122 C121 C127 117.7(5)
C126 C121 Ca7 143.6(4)
C126 C121 Ca8 145.3(4)
C126 C121 C122 121.6(5)
C126 C121 C127 120.7(5)
C127 C121 Ca7 75.3(3)
C127 C121 Ca8 76.1(3)
Ca8 C122 Ca7 83.90(15)
C121 C122 Ca7 98.2(3)
C121 C122 Ca8 102.4(3)
C123 C122 Ca7 127.4(4)
C123 C122 Ca8 123.4(4)
C123 C122 C121 115.0(5)
C122 C123 H123 118.2
C124 C123 C122 123.5(5)
C124 C123 H123 118.2
C123 C124 H124 120.5
C125 C124 C123 119.1(5)
C125 C124 H124 120.5
C124 C125 H125 120.0
C126 C125 C124 120.1(6)
C126 C125 H125 120.0
C121 C126 H126 119.6
C125 C126 C121 120.7(5)
C125 C126 H126 119.6
Ca7 C127 Ca8 66.68(11)
C121 C127 Ca7 76.7(3)
C121 C127 Ca8 76.5(3)
C128 C127 Ca7 54.4(3)
C128 C127 Ca8 52.2(3)
C128 C127 C121 118.2(5)
C132 C127 Ca7 142.6(4)
C132 C127 Ca8 144.4(4)
C132 C127 C121 121.9(5)
C132 C127 C128 119.9(5)
Ca7 C128 Ca8 84.72(17)
C127 C128 Ca7 99.1(4)
C127 C128 Ca8 102.4(4)
C129 C128 Ca7 125.2(4)
C129 C128 Ca8 123.0(4)
C129 C128 C127 116.1(5)
C128 C129 H129 117.8
C130 C129 C128 124.3(6)
C130 C129 H129 117.8
C129 C130 H130 120.7
C131 C130 C129 118.7(6)
C131 C130 H130 120.7
C130 C131 H131 118.5
C130 C131 C132 123.0(6)
C132 C131 H131 118.5
C127 C132 C131 117.9(6)
C127 C132 H132 121.0
C131 C132 H132 121.0
Ca7 C133 Ca9 65.98(9)
C134 C133 Ca7 52.7(2)
C134 C133 Ca9 54.4(2)
C134 C133 C139 118.2(4)
C138 C133 Ca7 145.6(3)
C138 C133 Ca9 143.3(3)
C138 C133 C134 121.1(4)
C138 C133 C139 120.7(4)
C139 C133 Ca7 75.5(2)
C139 C133 Ca9 76.7(2)
Ca7 C134 Ca9 83.49(13)
C133 C134 Ca7 101.2(3)
C133 C134 Ca9 99.5(3)
C135 C134 Ca7 123.6(3)
C135 C134 Ca9 127.0(3)
C135 C134 C133 115.4(4)
C134 C135 H135 118.3
C136 C135 C134 123.4(5)
C136 C135 H135 118.3
C135 C136 H136 120.2
C137 C136 C135 119.6(5)
C137 C136 H136 120.2
C136 C137 H137 120.1
C136 C137 C138 119.8(5)
C138 C137 H137 120.1
C133 C138 H138 119.7
C137 C138 C133 120.5(5)
C137 C138 H138 119.7
Ca7 C139 Ca9 66.07(9)
C133 C139 Ca7 76.8(2)
C133 C139 Ca9 75.9(2)
C140 C139 Ca7 55.2(2)
C140 C139 Ca9 51.3(2)
C140 C139 C133 118.0(4)
C144 C139 Ca7 141.4(3)
C144 C139 Ca9 147.2(3)
C144 C139 C133 120.7(4)
C144 C139 C140 121.2(4)
Ca9 C140 Ca7 83.87(14)
C139 C140 Ca7 98.4(3)
C139 C140 Ca9 103.1(3)
C141 C140 Ca7 126.5(3)
C141 C140 Ca9 123.3(3)
C141 C140 C139 115.3(4)
C140 C141 H141 118.1
C142 C141 C140 123.8(5)
C142 C141 H141 118.1
C141 C142 H142 120.2
C141 C142 C143 119.5(4)
C143 C142 H142 120.2
C142 C143 H143 120.4
C142 C143 C144 119.2(5)
C144 C143 H143 120.4
C139 C144 H144 119.6
C143 C144 C139 120.8(5)
C143 C144 H144 119.6
Ca8 C145 Ca9 65.75(14)
C146 C145 Ca8 53.6(4)
C146 C145 Ca9 52.6(4)
C146 C145 C150 118.3(7)
C146 C145 C151 117.9(6)
C150 C145 Ca8 143.8(5)
C150 C145 Ca9 142.8(5)
C150 C145 C151 123.8(6)
C151 C145 Ca8 75.3(3)
C151 C145 Ca9 77.0(3)
Ca9 C146 Ca8 83.5(2)
C145 C146 Ca8 100.6(4)
C145 C146 Ca9 101.7(4)
C147 C146 Ca8 126.0(5)
C147 C146 Ca9 123.0(5)
C147 C146 C145 115.6(6)
C146 C147 H147 117.7
C148 C147 C146 124.6(7)
C148 C147 H147 117.7
C147 C148 H148 120.8
C149 C148 C147 118.3(8)
C149 C148 H148 120.8
C148 C149 H149 118.8
C148 C149 C150 122.4(8)
C150 C149 H149 118.8
C145 C150 H150 119.6
C149 C150 C145 120.8(7)
C149 C150 H150 119.6
C152 C153 H153 120.0
C152 C153 C154 120.0
C154 C153 H153 120.0
Ca8 C152 Ca9 82.25(10)
C153 C152 Ca8 121.0(2)
C153 C152 Ca9 125.6(2)
C151 C152 Ca8 99.6(2)
C151 C152 Ca9 100.1(2)
C151 C152 C153 120.0
Ca8 C151 Ca9 65.97(9)
C145 C151 Ca8 77.7(3)
C145 C151 Ca9 76.2(3)
C152 C151 Ca8 54.66(18)
C152 C151 Ca9 54.62(18)
C152 C151 C145 120.7(4)
C152 C151 C156 120.0
C156 C151 Ca8 141.7(2)
C156 C151 Ca9 147.5(2)
C156 C151 C145 119.3(4)
C151 C156 H156 120.0
C155 C156 C151 120.0
C155 C156 H156 120.0
C156 C155 H155 120.0
C154 C155 C156 120.0
C154 C155 H155 120.0
C153 C154 H154 120.0
C155 C154 C153 120.0
C155 C154 H154 120.0
O13 C157 H15A 110.5
O13 C157 H15B 110.5
O13 C157 C158 106.0(4)
H15A C157 H15B 108.7
C158 C157 H15A 110.5
C158 C157 H15B 110.5
C157 C158 H15C 111.4
C157 C158 H15D 111.4
C157 C158 C159 101.8(4)
H15C C158 H15D 109.3
C159 C158 H15C 111.4
C159 C158 H15D 111.4
C158 C159 H15E 111.3
C158 C159 H15F 111.3
C158 C159 C160 102.1(4)
H15E C159 H15F 109.2
C160 C159 H15E 111.3
C160 C159 H15F 111.3
O13 C160 C159 105.6(4)
O13 C160 H16A 110.6
O13 C160 H16B 110.6
C159 C160 H16A 110.6
C159 C160 H16B 110.6
H16A C160 H16B 108.8
O14 C161 H16C 110.1
O14 C161 H16D 110.1
O14 C161 C162 107.9(5)
H16C C161 H16D 108.4
C162 C161 H16C 110.1
C162 C161 H16D 110.1
C161 C162 H16E 110.5
C161 C162 H16F 110.5
C161 C162 C163 106.3(5)
H16E C162 H16F 108.7
C163 C162 H16E 110.5
C163 C162 H16F 110.5
C162 C163 H16G 110.7
C162 C163 H16H 110.7
H16G C163 H16H 108.8
C164 C163 C162 105.4(5)
C164 C163 H16G 110.7
C164 C163 H16H 110.7
O14 C164 C163 107.9(5)
O14 C164 H16I 110.1
O14 C164 H16J 110.1
C163 C164 H16I 110.1
C163 C164 H16J 110.1
H16I C164 H16J 108.4
O17 C165 H16K 110.6
O17 C165 H16L 110.6
H16K C165 H16L 108.7
C166 C165 O17 105.7(6)
C166 C165 H16K 110.6
C166 C165 H16L 110.6
C165 C166 H16M 111.4
C165 C166 H16N 111.4
C165 C166 C167 101.9(7)
H16M C166 H16N 109.3
C167 C166 H16M 111.4
C167 C166 H16N 111.4
C166 C167 H16O 111.1
C166 C167 H16P 111.1
H16O C167 H16P 109.0
C168 C167 C166 103.4(6)
C168 C167 H16O 111.1
C168 C167 H16P 111.1
O17 C168 C167 105.8(5)
O17 C168 H16Q 110.6
O17 C168 H16R 110.6
C167 C168 H16Q 110.6
C167 C168 H16R 110.6
H16Q C168 H16R 108.7
O18 C169 H16S 110.1
O18 C169 H16T 110.1
H16S C169 H16T 108.5
C170 C169 O18 107.8(6)
C170 C169 H16S 110.1
C170 C169 H16T 110.1
C169 C170 H17A 109.9
C169 C170 H17B 109.9
C169 C170 C171 108.9(7)
H17A C170 H17B 108.3
C171 C170 H17A 109.9
C171 C170 H17B 109.9
C170 C171 H17C 110.9
C170 C171 H17D 110.9
H17C C171 H17D 108.9
C172 C171 C170 104.4(6)
C172 C171 H17C 110.9
C172 C171 H17D 110.9
O18 C172 C171 110.1(6)
O18 C172 H17E 109.6
O18 C172 H17F 109.6
C171 C172 H17E 109.6
C171 C172 H17F 109.6
H17E C172 H17F 108.1
O15 C173 H17G 109.6
O15 C173 H17H 109.6
H17G C173 H17H 108.2
C174 C173 O15 110.1(7)
C174 C173 H17G 109.6
C174 C173 H17H 109.6
C173 C174 H17I 111.1
C173 C174 H17J 111.1
H17I C174 H17J 109.1
C175 C174 C173 103.4(8)
C175 C174 H17I 111.1
C175 C174 H17J 111.1
C174 C175 H17K 109.9
C174 C175 H17L 109.9
C174 C175 C176 108.9(8)
H17K C175 H17L 108.3
C176 C175 H17K 109.9
C176 C175 H17L 109.9
O15 C176 C175 99.7(7)
O15 C176 H17M 111.8
O15 C176 H17N 111.8
C175 C176 H17M 111.8
C175 C176 H17N 111.8
H17M C176 H17N 109.6
O16 C177 H17O 110.4
O16 C177 H17P 110.4
O16 C177 C178 106.6(7)
H17O C177 H17P 108.6
C178 C177 H17O 110.4
C178 C177 H17P 110.4
C177 C178 H17Q 110.3
C177 C178 H17R 110.3
H17Q C178 H17R 108.6
C179 C178 C177 107.0(8)
C179 C178 H17Q 110.3
C179 C178 H17R 110.3
C178 C179 H17S 110.5
C178 C179 H17T 110.5
C178 C179 C180 106.1(8)
H17S C179 H17T 108.7
C180 C179 H17S 110.5
C180 C179 H17T 110.5
O16 C180 C179 101.4(6)
O16 C180 H18A 111.5
O16 C180 H18B 111.5
C179 C180 H18A 111.5
C179 C180 H18B 111.5
H18A C180 H18B 109.3

loop_
_geom_bond_atom_site_label_1
_geom_bond_atom_site_label_2
_geom_bond_distance
Ca1 Ca2 3.4581(11)
Ca1 Ca3 3.4644(12)
Ca1 O1 2.416(3)
Ca1 O2 2.448(3)
Ca1 C1 3.076(4)
Ca1 C2 2.586(4)
Ca1 C7 3.172(4)
Ca1 C8 2.613(4)
Ca1 C13 3.147(4)
Ca1 C14 2.586(4)
Ca1 C19 3.113(4)
Ca1 C20 2.581(4)
Ca2 Ca3 3.4429(12)
Ca2 O3 2.442(3)
Ca2 O4 2.422(4)
Ca2 C2 2.602(4)
Ca2 C7 3.194(4)
Ca2 C8 2.609(4)
Ca2 C25 3.135(4)
Ca2 C26 2.591(4)
Ca2 C31 3.172(4)
Ca2 C32 2.605(4)
Ca3 O5 2.424(4)
Ca3 O6 2.419(3)
Ca3 C13 3.178(4)
Ca3 C14 2.589(4)
Ca3 C19 3.225(4)
Ca3 C20 2.595(4)
Ca3 C25 3.227(4)
Ca3 C26 2.593(4)
Ca3 C31 3.196(4)
Ca3 C32 2.591(4)
O1 C37 1.445(6)
O1 C40 1.454(6)
O2 C41 1.438(7)
O2 C44 1.432(7)
O3 C53 1.455(6)
O3 C56 1.448(6)
O4 C57 1.419(8)
O4 C60 1.433(7)
O5 C45 1.439(7)
O5 C48 1.420(7)
O6 C49 1.437(6)
O6 C52 1.437(6)
C1 C2 1.434(6)
C1 C6 1.406(6)
C1 C7 1.509(6)
C2 C3 1.406(6)
C3 H3 0.9300
C3 C4 1.395(7)
C4 H4 0.9300
C4 C5 1.393(8)
C5 H5 0.9300
C5 C6 1.383(7)
C6 H6 0.9300
C7 C8 1.419(6)
C7 C12 1.417(6)
C8 C9 1.410(6)
C9 H9 0.9300
C9 C10 1.397(7)
C10 H10 0.9300
C10 C11 1.394(8)
C11 H11 0.9300
C11 C12 1.368(7)
C12 H12 0.9300
C13 C14 1.422(6)
C13 C18 1.409(6)
C13 C19 1.519(6)
C14 C15 1.408(6)
C15 H15 0.9300
C15 C16 1.389(7)
C16 H16 0.9300
C16 C17 1.383(8)
C17 H17 0.9300
C17 C18 1.387(7)
C18 H18 0.9300
C19 C20 1.427(6)
C19 C24 1.411(6)
C20 C21 1.409(6)
C21 H21 0.9300
C21 C22 1.391(7)
C22 H22 0.9300
C22 C23 1.391(7)
C23 H23 0.9300
C23 C24 1.383(7)
C24 H24 0.9300
C25 C26 1.429(6)
C25 C30 1.410(6)
C25 C31 1.515(6)
C26 C27 1.405(6)
C27 H27 0.9300
C27 C28 1.397(6)
C28 H28 0.9300
C28 C29 1.394(7)
C29 H29 0.9300
C29 C30 1.385(7)
C30 H30 0.9300
C31 C32 1.433(6)
C31 C36 1.412(6)
C32 C33 1.408(6)
C33 H33 0.9300
C33 C34 1.393(6)
C34 H34 0.9300
C34 C35 1.383(7)
C35 H35 0.9300
C35 C36 1.383(7)
C36 H36 0.9300
C37 H37A 0.9700
C37 H37B 0.9700
C37 C38 1.506(8)
C38 H38A 0.9700
C38 H38B 0.9700
C38 C39 1.533(7)
C39 H39A 0.9700
C39 H39B 0.9700
C39 C40 1.508(7)
C40 H40A 0.9700
C40 H40B 0.9700
C41 H41A 0.9700
C41 H41B 0.9700
C41 C42 1.498(9)
C42 H42A 0.9700
C42 H42B 0.9700
C42 C43 1.469(9)
C43 H43A 0.9700
C43 H43B 0.9700
C43 C44 1.427(10)
C44 H44A 0.9700
C44 H44B 0.9700
C45 H45A 0.9700
C45 H45B 0.9700
C45 C46 1.488(9)
C46 H46A 0.9700
C46 H46B 0.9700
C46 C47 1.506(9)
C47 H47A 0.9700
C47 H47B 0.9700
C47 C48 1.552(9)
C48 H48A 0.9700
C48 H48B 0.9700
C49 H49A 0.9700
C49 H49B 0.9700
C49 C50 1.520(8)
C50 H50A 0.9700
C50 H50B 0.9700
C50 C51 1.532(9)
C51 H51A 0.9700
C51 H51B 0.9700
C51 C52 1.522(8)
C52 H52A 0.9700
C52 H52B 0.9700
C53 H53A 0.9700
C53 H53B 0.9700
C53 C54 1.519(7)
C54 H54A 0.9700
C54 H54B 0.9700
C54 C55 1.522(8)
C55 H55A 0.9700
C55 H55B 0.9700
C55 C56 1.516(7)
C56 H56A 0.9700
C56 H56B 0.9700
C57 H57A 0.9700
C57 H57B 0.9700
C57 C58 1.526(10)
C58 H58A 0.9700
C58 H58B 0.9700
C58 C59 1.414(11)
C59 H59A 0.9700
C59 H59B 0.9700
C59 C60 1.481(10)
C60 H60A 0.9700
C60 H60B 0.9700
Ca4 Ca5 3.4972(12)
Ca4 Ca6 3.4954(12)
Ca4 O7 2.465(4)
Ca4 O8 2.439(3)
Ca4 C61 3.189(4)
Ca4 C62 2.605(4)
Ca4 C68 2.596(4)
Ca4 C73 3.174(5)
Ca4 C74 2.642(4)
Ca4 C79 3.216(4)
Ca4 C80 2.579(4)
Ca5 Ca6 3.4614(12)
Ca5 O9 2.427(4)
Ca5 O10 2.452(3)
Ca5 C61 3.172(4)
Ca5 C62 2.587(4)
Ca5 C67 3.105(5)
Ca5 C68 2.634(5)
Ca5 C86 2.589(4)
Ca5 C91 3.234(4)
Ca5 C92 2.611(5)
Ca6 O11 2.426(3)
Ca6 O12 2.472(3)
Ca6 C73 3.186(4)
Ca6 C74 2.570(4)
Ca6 C79 3.147(4)
Ca6 C80 2.627(4)
Ca6 C85 3.108(4)
Ca6 C86 2.616(4)
Ca6 C91 3.137(4)
Ca6 C92 2.583(4)
O7 C97 1.448(7)
O7 C100 1.448(7)
O8 C101 1.454(6)
O8 C104 1.446(6)
O9 C113 1.438(7)
O9 C116 1.432(7)
O10 C117 1.446(6)
O10 C120 1.442(6)
O11 C105 1.443(5)
O11 C108 1.421(7)
O12 C109 1.449(5)
O12 C112 1.444(5)
C61 C62 1.420(7)
C61 C66 1.413(7)
C61 C67 1.514(7)
C62 C63 1.411(7)
C63 H63 0.9300
C63 C64 1.395(7)
C64 H64 0.9300
C64 C65 1.374(9)
C65 H65 0.9300
C65 C66 1.381(8)
C66 H66 0.9300
C67 C68 1.425(7)
C67 C72 1.417(7)
C68 C69 1.410(7)
C69 H69 0.9300
C69 C70 1.389(7)
C70 H70 0.9300
C70 C71 1.378(9)
C71 H71 0.9300
C71 C72 1.375(8)
C72 H72 0.9300
C73 C74 1.424(6)
C73 C78 1.407(6)
C73 C79 1.514(6)
C74 C75 1.405(6)
C75 H75 0.9300
C75 C76 1.396(7)
C76 H76 0.9300
C76 C77 1.379(8)
C77 H77 0.9300
C77 C78 1.386(8)
C78 H78 0.9300
C79 C80 1.422(6)
C79 C84 1.407(6)
C80 C81 1.410(6)
C81 H81 0.9300
C81 C82 1.387(7)
C82 H82 0.9300
C82 C83 1.388(8)
C83 H83 0.9300
C83 C84 1.380(7)
C84 H84 0.9300
C85 C86 1.420(6)
C85 C90 1.407(6)
C85 C91 1.518(6)
C86 C87 1.408(6)
C87 H87 0.9300
C87 C88 1.388(7)
C88 H88 0.9300
C88 C89 1.385(8)
C89 H89 0.9300
C89 C90 1.384(8)
C90 H90 0.9300
C91 C92 1.425(6)
C91 C96 1.409(6)
C92 C93 1.408(6)
C93 H93 0.9300
C93 C94 1.391(7)
C94 H94 0.9300
C94 C95 1.386(8)
C95 H95 0.9300
C95 C96 1.386(8)
C96 H96 0.9300
C97 H97A 0.9700
C97 H97B 0.9700
C97 C98 1.466(9)
C98 H98A 0.9700
C98 H98B 0.9700
C98 C99 1.452(10)
C99 H99A 0.9700
C99 H99B 0.9700
C99 C100 1.456(9)
C100 H10A 0.9700
C100 H10B 0.9700
C101 H10C 0.9700
C101 H10D 0.9700
C101 C102 1.481(9)
C102 H10E 0.9700
C102 H10F 0.9700
C102 C103 1.517(10)
C103 H10G 0.9700
C103 H10H 0.9700
C103 C104 1.507(8)
C104 H10I 0.9700
C104 H10J 0.9700
C105 H10K 0.9700
C105 H10L 0.9700
C105 C106 1.512(7)
C106 H10M 0.9700
C106 H10N 0.9700
C106 C107 1.497(9)
C107 H10O 0.9700
C107 H10P 0.9700
C107 C108 1.446(9)
C108 H10Q 0.9700
C108 H10R 0.9700
C109 H10S 0.9700
C109 H10T 0.9700
C109 C110 1.521(6)
C110 H11A 0.9700
C110 H11B 0.9700
C110 C111 1.527(7)
C111 H11C 0.9700
C111 H11D 0.9700
C111 C112 1.520(7)
C112 H11E 0.9700
C112 H11F 0.9700
C113 H11G 0.9700
C113 H11H 0.9700
C113 C114 1.453(10)
C114 H11I 0.9700
C114 H11J 0.9700
C114 C115 1.427(11)
C115 H11K 0.9700
C115 H11L 0.9700
C115 C116 1.470(10)
C116 H11M 0.9700
C116 H11N 0.9700
C117 H11O 0.9700
C117 H11P 0.9700
C117 C118 1.504(9)
C118 H11Q 0.9700
C118 H11R 0.9700
C118 C119 1.513(9)
C119 H11S 0.9700
C119 H11T 0.9700
C119 C120 1.510(9)
C120 H12A 0.9700
C120 H12B 0.9700
Ca7 Ca8 3.4880(12)
Ca7 Ca9 3.4592(12)
Ca7 O13 2.446(3)
Ca7 O14 2.428(3)
Ca7 C121 3.152(5)
Ca7 C122 2.619(5)
Ca7 C127 3.132(5)
Ca7 C128 2.580(6)
Ca7 C133 3.170(4)
Ca7 C134 2.571(4)
Ca7 C139 3.152(4)
Ca7 C140 2.616(4)
Ca8 Ca9 3.4647(12)
Ca8 O15 2.442(4)
Ca8 O16 2.425(4)
Ca8 C121 3.219(5)
Ca8 C122 2.599(5)
Ca8 C127 3.213(6)
Ca8 C128 2.597(6)
Ca8 C145 3.191(7)
Ca8 C146 2.613(7)
Ca8 C152 2.614(4)
Ca8 C151 3.160(5)
Ca9 O17 2.444(4)
Ca9 O18 2.408(4)
Ca9 C133 3.183(4)
Ca9 C134 2.624(5)
Ca9 C139 3.193(4)
Ca9 C140 2.559(5)
Ca9 C145 3.192(7)
Ca9 C146 2.589(7)
Ca9 C152 2.653(4)
Ca9 C151 3.204(5)
O13 C157 1.453(6)
O13 C160 1.450(6)
O14 C161 1.442(6)
O14 C164 1.425(6)
O15 C173 1.433(9)
O15 C176 1.410(10)
O16 C177 1.411(9)
O16 C180 1.449(9)
O17 C165 1.466(9)
O17 C168 1.448(7)
O18 C169 1.452(8)
O18 C172 1.409(8)
C121 C122 1.420(7)
C121 C126 1.401(8)
C121 C127 1.524(8)
C122 C123 1.405(7)
C123 H123 0.9300
C123 C124 1.402(8)
C124 H124 0.9300
C124 C125 1.379(8)
C125 H125 0.9300
C125 C126 1.376(8)
C126 H126 0.9300
C127 C128 1.415(8)
C127 C132 1.409(8)
C128 C129 1.414(8)
C129 H129 0.9300
C129 C130 1.377(9)
C130 H130 0.9300
C130 C131 1.289(9)
C131 H131 0.9300
C131 C132 1.448(9)
C132 H132 0.9300
C133 C134 1.421(6)
C133 C138 1.413(6)
C133 C139 1.512(6)
C134 C135 1.410(6)
C135 H135 0.9300
C135 C136 1.395(7)
C136 H136 0.9300
C136 C137 1.380(8)
C137 H137 0.9300
C137 C138 1.386(7)
C138 H138 0.9300
C139 C140 1.416(6)
C139 C144 1.400(6)
C140 C141 1.409(6)
C141 H141 0.9300
C141 C142 1.382(7)
C142 H142 0.9300
C142 C143 1.384(8)
C143 H143 0.9300
C143 C144 1.395(7)
C144 H144 0.9300
C145 C146 1.413(10)
C145 C150 1.460(10)
C145 C151 1.482(8)
C146 C147 1.403(9)
C147 H147 0.9300
C147 C148 1.393(10)
C148 H148 0.9300
C148 C149 1.328(11)
C149 H149 0.9300
C149 C150 1.346(11)
C150 H150 0.9300
C153 H153 0.9300
C153 C152 1.3900
C153 C154 1.3900
C152 C151 1.3900
C151 C156 1.3900
C156 H156 0.9300
C156 C155 1.3900
C155 H155 0.9300
C155 C154 1.3900
C154 H154 0.9300
C157 H15A 0.9700
C157 H15B 0.9700
C157 C158 1.511(7)
C158 H15C 0.9700
C158 H15D 0.9700
C158 C159 1.518(7)
C159 H15E 0.9700
C159 H15F 0.9700
C159 C160 1.519(7)
C160 H16A 0.9700
C160 H16B 0.9700
C161 H16C 0.9700
C161 H16D 0.9700
C161 C162 1.468(8)
C162 H16E 0.9700
C162 H16F 0.9700
C162 C163 1.485(9)
C163 H16G 0.9700
C163 H16H 0.9700
C163 C164 1.457(9)
C164 H16I 0.9700
C164 H16J 0.9700
C165 H16K 0.9700
C165 H16L 0.9700
C165 C166 1.459(11)
C166 H16M 0.9700
C166 H16N 0.9700
C166 C167 1.512(11)
C167 H16O 0.9700
C167 H16P 0.9700
C167 C168 1.482(9)
C168 H16Q 0.9700
C168 H16R 0.9700
C169 H16S 0.9700
C169 H16T 0.9700
C169 C170 1.419(10)
C170 H17A 0.9700
C170 H17B 0.9700
C170 C171 1.485(10)
C171 H17C 0.9700
C171 H17D 0.9700
C171 C172 1.457(10)
C172 H17E 0.9700
C172 H17F 0.9700
C173 H17G 0.9700
C173 H17H 0.9700
C173 C174 1.423(12)
C174 H17I 0.9700
C174 H17J 0.9700
C174 C175 1.412(13)
C175 H17K 0.9700
C175 H17L 0.9700
C175 C176 1.572(13)
C176 H17M 0.9700
C176 H17N 0.9700
C177 H17O 0.9700
C177 H17P 0.9700
C177 C178 1.470(11)
C178 H17Q 0.9700
C178 H17R 0.9700
C178 C179 1.402(12)
C179 H17S 0.9700
C179 H17T 0.9700
C179 C180 1.559(12)
C180 H18A 0.9700
C180 H18B 0.9700
